data_7127831
loop_
_publ_author_name
'Lin, Jinqiang'
'Xie, Mo'
'Zhang, Xiaobao'
'Gao, Qin'
'Chang, Xiaoyong'
'Zou, Chao'
'Lu, Wei'

_publ_section_title
;
 Helically chiral Pd(ii) complexes containing intramolecular PdPd
 metallophilicity as circularly polarized molecular phosphors.
;
_journal_issue 13
_journal_name_full 'Chemical communications (Cambridge, England)'
_journal_page_first 1627
_journal_page_last 1630
_journal_paper_doi 10.1039/d0cc08188d
_journal_volume 57
_journal_year 2021
_chemical_absolute_configuration ad
_chemical_formula_moiety 'C64 H50 N4 Pd2, 1.33(C H Cl3), 0.67(C4 H10 O)'
_chemical_formula_sum 'C68.02 H58.06 Cl3.98 N4 O0.67 Pd2'
_chemical_formula_weight 1296.14
_space_group_crystal_system trigonal
_space_group_IT_number 144
_space_group_name_Hall 'P 31'
_space_group_name_H-M_alt 'P 31'
_atom_sites_solution_hydrogens geom
_atom_sites_solution_primary dual
_audit_creation_date 2019-01-18
_audit_creation_method
;
Olex2 1.2
(compiled 2018.05.29 svn.r3508 for OlexSys, GUI svn.r5506)
;
_audit_update_record
;
2020-12-14 deposited with the CCDC.	2021-01-11 downloaded from the CCDC.
;
_cell_angle_alpha 90
_cell_angle_beta 90
_cell_angle_gamma 120
_cell_formula_units_Z 3
_cell_length_a 20.5118(14)
_cell_length_b 20.5118(14)
_cell_length_c 13.0966(10)
_cell_measurement_reflns_used 9979
_cell_measurement_temperature 100
_cell_measurement_theta_max 23.24
_cell_measurement_theta_min 2.29
_cell_volume 4772.0(6)
_computing_cell_refinement 'SAINT V8.38A (?, 2016)'
_computing_data_reduction 'SAINT V8.38A (?, 2016)'
_computing_molecular_graphics 'Olex2 (Dolomanov et al., 2009)'
_computing_publication_material 'Olex2 (Dolomanov et al., 2009)'
_computing_structure_refinement 'XL (Sheldrick, 2008)'
_computing_structure_solution 'ShelXT (Sheldrick, 2015)'
_diffrn_ambient_temperature 100
_diffrn_detector 'Bruker PHOTO 100 area detector'
_diffrn_detector_area_resol_mean 7.9
_diffrn_detector_type 'CCD area detector'
_diffrn_measured_fraction_theta_full 0.999
_diffrn_measured_fraction_theta_max 0.999
_diffrn_measurement_device 'three-circle diffractometer'
_diffrn_measurement_device_type 'Bruker PHOTO 100 area detector'
_diffrn_measurement_method '\w and \f scans'
_diffrn_radiation_monochromator 'mirror optics'
_diffrn_radiation_probe x-ray
_diffrn_radiation_type MoK\a
_diffrn_radiation_wavelength 0.71073
_diffrn_reflns_av_R_equivalents 0.0782
_diffrn_reflns_av_unetI/netI 0.0776
_diffrn_reflns_Laue_measured_fraction_full 0.999
_diffrn_reflns_Laue_measured_fraction_max 0.999
_diffrn_reflns_limit_h_max 22
_diffrn_reflns_limit_h_min -18
_diffrn_reflns_limit_k_max 20
_diffrn_reflns_limit_k_min -22
_diffrn_reflns_limit_l_max 14
_diffrn_reflns_limit_l_min -13
_diffrn_reflns_number 32825
_diffrn_reflns_point_group_measured_fraction_full 0.967
_diffrn_reflns_point_group_measured_fraction_max 0.967
_diffrn_reflns_theta_full 23.265
_diffrn_reflns_theta_max 23.265
_diffrn_reflns_theta_min 2.522
_diffrn_source 'microfocus sealed X-ray tube'
_diffrn_source_type 'Incoatec I\ms'
_diffrn_standards_number 0
_exptl_absorpt_coefficient_mu 0.776
_exptl_absorpt_correction_T_max 0.7449
_exptl_absorpt_correction_T_min 0.4274
_exptl_absorpt_correction_type multi-scan
_exptl_absorpt_process_details
'SADABS-2016/2 (Bruker,2016/2) was used for absorption correction. wR2(int) was 0.1829 before and 0.1080 after correction. The Ratio of minimum to maximum transmission is 0.5738. The \l/2 correction factor is Not present.'
_exptl_crystal_colour yellow
_exptl_crystal_colour_primary yellow
_exptl_crystal_density_diffrn 1.353
_exptl_crystal_description block
_exptl_crystal_F_000 1978
_exptl_crystal_size_max 0.39
_exptl_crystal_size_mid 0.16
_exptl_crystal_size_min 0.14
_refine_diff_density_max 0.649
_refine_diff_density_min -0.452
_refine_diff_density_rms 0.084
_refine_ls_abs_structure_details
;
 Flack x determined using 3196 quotients [(I+)-(I-)]/[(I+)+(I-)]
 (Parsons, Flack and Wagner, Acta Cryst. B69 (2013) 249-259).
;
_refine_ls_abs_structure_Flack 0.09(3)
_refine_ls_extinction_method none
_refine_ls_goodness_of_fit_ref 1.047
_refine_ls_hydrogen_treatment constr
_refine_ls_matrix_type full
_refine_ls_number_parameters 974
_refine_ls_number_reflns 8818
_refine_ls_number_restraints 2402
_refine_ls_restrained_S_all 0.963
_refine_ls_R_factor_all 0.0697
_refine_ls_R_factor_gt 0.0591
_refine_ls_shift/su_max 0.007
_refine_ls_shift/su_mean 0.000
_refine_ls_structure_factor_coef Fsqd
_refine_ls_weighting_details 'w=1/[\s^2^(Fo^2^)+(0.0874P)^2^+5.7954P] where P=(Fo^2^+2Fc^2^)/3'
_refine_ls_weighting_scheme calc
_refine_ls_wR_factor_gt 0.1480
_refine_ls_wR_factor_ref 0.1554
_reflns_Friedel_coverage 0.936
_reflns_Friedel_fraction_full 0.935
_reflns_Friedel_fraction_max 0.935
_reflns_number_gt 7714
_reflns_number_total 8818
_reflns_threshold_expression 'I > 2\s(I)'
_cod_data_source_file d0cc08188d3.cif
_cod_data_source_block cxy0627_0m
_cod_depositor_comments 'Adding full bibliography for 7127830--7127831.cif.'
_cod_original_cell_volume 4772.0(7)
_cod_database_code 7127831
_shelx_shelxl_version_number 2016/6
_shelx_space_group_comment
;
The symmetry employed for this shelxl refinement is uniquely defined
by the following loop, which should always be used as a source of
symmetry information in preference to the above space-group names.
They are only intended as comments.
;
_shelx_estimated_absorpt_t_max 0.899
_shelx_estimated_absorpt_t_min 0.752
_olex2_refinement_description
;
1. Fixed Uiso
 At 1.2 times of:
  All C(H) groups, All C(H,H) groups
 At 1.5 times of:
  All C(H,H,H) groups
2. Restrained distances
 C53-C52 = C52-C51 = C51-C37 = C37-N4 = C54-N4 = C54-C53 = C2-N8 = C2-C16 =
 C17-C16 = C18-C17 = C19-C18 = C19-N8
 1.39 with sigma of 0.02
 C74-C73 = C72-C71 = C76-C75 = C78-C77
 1.54 with sigma of 0.02
 H74C-H73A
 2.82 with sigma of 0.02
 H75A-H76A
 2.32 with sigma of 0.02
 Pd1-Pd2 \\sim Pd1-Pd2A
 with sigma of 0.02
 Pd2-C35 \\sim Pd2A-C35
 with sigma of 0.02
 Pd2-N2 \\sim Pd2A-N1
 with sigma of 0.02
 Pd2-N4 \\sim Pd2A-N3
 with sigma of 0.02
 Pd2-C56 \\sim Pd2A-C56A
 with sigma of 0.02
 N2-C40 \\sim N1-C40A
 with sigma of 0.02
 N2-C38 \\sim N1-C38A
 with sigma of 0.02
 C48-C47 \\sim C48A-C47A
 with sigma of 0.02
 C48-C45 \\sim C48A-C45A
 with sigma of 0.02
 N4-C37 \\sim N3-C37A
 with sigma of 0.02
 N4-C54 \\sim N3-C54A
 with sigma of 0.02
 C40-C41 \\sim C40A-C41A
 with sigma of 0.02
 C42-C41 \\sim C42A-C41A
 with sigma of 0.02
 C42-C43 \\sim C42A-C43A
 with sigma of 0.02
 C42-C44 \\sim C42A-C44A
 with sigma of 0.02
 C37-C38 \\sim C37A-C38A
 with sigma of 0.02
 C37-C51 \\sim C37A-C51A
 with sigma of 0.02
 C38-C43 \\sim C38A-C43A
 with sigma of 0.02
 C57-C56 \\sim C57A-C56A
 with sigma of 0.02
 C57-C58 \\sim C57A-C58A
 with sigma of 0.02
 C56-C55 \\sim C56A-C55A
 with sigma of 0.02
 C41-C47 \\sim C41A-C47A
 with sigma of 0.02
 C60-C59 \\sim C60A-C59A
 with sigma of 0.02
 C60-C55 \\sim C60A-C55A
 with sigma of 0.02
 C47-C46 \\sim C47A-C46A
 with sigma of 0.02
 C51-C52 \\sim C51A-C52A
 with sigma of 0.02
 C59-C58 \\sim C59A-C58A
 with sigma of 0.02
 C55-C54 \\sim C55A-C54A
 with sigma of 0.02
 C45-C46 \\sim C45A-C46A
 with sigma of 0.02
 C45-C44 \\sim C45A-C44A
 with sigma of 0.02
 C54-C53 \\sim C54A-C53A
 with sigma of 0.02
 C49-C46 \\sim C49A-C46A
 with sigma of 0.02
 C46-C50 \\sim C46A-C50A
 with sigma of 0.02
 C52-C53 \\sim C52A-C53A
 with sigma of 0.02
 Pd1-N2 \\sim Pd1-N1
 with sigma of 0.04
 Pd1-N4 \\sim Pd1-N3
 with sigma of 0.04
 Pd1-C56 \\sim Pd1-C56A
 with sigma of 0.04
 Pd2-C40 \\sim Pd2A-C40A
 with sigma of 0.04
 Pd2-C37 \\sim Pd2A-C37A
 with sigma of 0.04
 Pd2-C38 \\sim Pd2A-C38A
 with sigma of 0.04
 Pd2-C57 \\sim Pd2A-C57A
 with sigma of 0.04
 Pd2-C55 \\sim Pd2A-C55A
 with sigma of 0.04
 Pd2-C54 \\sim Pd2A-C54A
 with sigma of 0.04
 C35-N2 \\sim C35-N1
 with sigma of 0.04
 C35-N4 \\sim C35-N3
 with sigma of 0.04
 C35-C56 \\sim C35-C56A
 with sigma of 0.04
 N2-N4 \\sim N1-N3
 with sigma of 0.04
 N2-C37 \\sim N1-C37A
 with sigma of 0.04
 N2-C56 \\sim N1-C56A
 with sigma of 0.04
 N2-C41 \\sim N1-C41A
 with sigma of 0.04
 N2-C43 \\sim N1-C43A
 with sigma of 0.04
 C48-C41 \\sim C48A-C41A
 with sigma of 0.04
 C48-C46 \\sim C48A-C46A
 with sigma of 0.04
 C48-C44 \\sim C48A-C44A
 with sigma of 0.04
 N4-C38 \\sim N3-C38A
 with sigma of 0.04
 N4-C56 \\sim N3-C56A
 with sigma of 0.04
 N4-C51 \\sim N3-C51A
 with sigma of 0.04
 N4-C55 \\sim N3-C55A
 with sigma of 0.04
 N4-C53 \\sim N3-C53A
 with sigma of 0.04
 C40-C42 \\sim C40A-C42A
 with sigma of 0.04
 C40-C38 \\sim C40A-C38A
 with sigma of 0.04
 C40-C47 \\sim C40A-C47A
 with sigma of 0.04
 C42-C38 \\sim C42A-C38A
 with sigma of 0.04
 C42-C47 \\sim C42A-C47A
 with sigma of 0.04
 C42-C45 \\sim C42A-C45A
 with sigma of 0.04
 C37-C54 \\sim C37A-C54A
 with sigma of 0.04
 C37-C52 \\sim C37A-C52A
 with sigma of 0.04
 C37-C43 \\sim C37A-C43A
 with sigma of 0.04
 C38-C51 \\sim C38A-C51A
 with sigma of 0.04
 C57-C59 \\sim C57A-C59A
 with sigma of 0.04
 C57-C55 \\sim C57A-C55A
 with sigma of 0.04
 C56-C60 \\sim C56A-C60A
 with sigma of 0.04
 C56-C54 \\sim C56A-C54A
 with sigma of 0.04
 C56-C58 \\sim C56A-C58A
 with sigma of 0.04
 C41-C46 \\sim C41A-C46A
 with sigma of 0.04
 C41-C43 \\sim C41A-C43A
 with sigma of 0.04
 C41-C44 \\sim C41A-C44A
 with sigma of 0.04
 C60-C54 \\sim C60A-C54A
 with sigma of 0.04
 C60-C58 \\sim C60A-C58A
 with sigma of 0.04
 C47-C45 \\sim C47A-C45A
 with sigma of 0.04
 C47-C49 \\sim C47A-C49A
 with sigma of 0.04
 C47-C50 \\sim C47A-C50A
 with sigma of 0.04
 C51-C53 \\sim C51A-C53A
 with sigma of 0.04
 C59-C55 \\sim C59A-C55A
 with sigma of 0.04
 C55-C53 \\sim C55A-C53A
 with sigma of 0.04
 C45-C49 \\sim C45A-C49A
 with sigma of 0.04
 C45-C50 \\sim C45A-C50A
 with sigma of 0.04
 C54-C52 \\sim C54A-C52A
 with sigma of 0.04
 C49-C50 \\sim C49A-C50A
 with sigma of 0.04
 C46-C44 \\sim C46A-C44A
 with sigma of 0.04
 C43-C44 \\sim C43A-C44A
 with sigma of 0.04
 Pd1-C26 \\sim Pd1A-C26
 with sigma of 0.02
 Pd1-N6 \\sim Pd1A-N5
 with sigma of 0.02
 Pd1-N8 \\sim Pd1A-N7
 with sigma of 0.02
 Pd1-C21 \\sim Pd1A-C21A
 with sigma of 0.02
 Pd1-Pd2A \\sim Pd1A-Pd2A
 with sigma of 0.02
 C18-C19 \\sim C18A-C19A
 with sigma of 0.02
 C18-C17 \\sim C18A-C17A
 with sigma of 0.02
 N6-C5 \\sim N5-C5A
 with sigma of 0.02
 N6-C3 \\sim N5-C3A
 with sigma of 0.02
 C7-C6 \\sim C7A-C6A
 with sigma of 0.02
 C7-C8 \\sim C7A-C8A
 with sigma of 0.02
 C7-C9 \\sim C7A-C9A
 with sigma of 0.02
 N8-C2 \\sim N7-C2A
 with sigma of 0.02
 N8-C19 \\sim N7-C19A
 with sigma of 0.02
 C5-C6 \\sim C5A-C6A
 with sigma of 0.02
 C6-C12 \\sim C6A-C12A
 with sigma of 0.02
 C3-C2 \\sim C3A-C2A
 with sigma of 0.02
 C3-C8 \\sim C3A-C8A
 with sigma of 0.02
 C12-C11 \\sim C12A-C11A
 with sigma of 0.02
 C12-C13 \\sim C12A-C13
 with sigma of 0.02
 C25-C20 \\sim C25A-C20A
 with sigma of 0.02
 C25-C24 \\sim C25A-C24A
 with sigma of 0.02
 C2-C16 \\sim C2A-C16A
 with sigma of 0.02
 C16-C17 \\sim C16A-C17A
 with sigma of 0.02
 C21-C22 \\sim C21A-C22A
 with sigma of 0.02
 C21-C20 \\sim C21A-C20A
 with sigma of 0.02
 C22-C23 \\sim C22A-C23A
 with sigma of 0.02
 C10-C11 \\sim C10A-C11A
 with sigma of 0.02
 C10-C9 \\sim C10A-C9A
 with sigma of 0.02
 C10-C13 \\sim C10A-C13
 with sigma of 0.02
 C11-C14 \\sim C11A-C14A
 with sigma of 0.02
 C11-C15 \\sim C11A-C15A
 with sigma of 0.02
 C20-C19 \\sim C20A-C19A
 with sigma of 0.02
 C24-C23 \\sim C24A-C23A
 with sigma of 0.02
 Pd1-C5 \\sim Pd1A-C5A
 with sigma of 0.04
 Pd1-C3 \\sim Pd1A-C3A
 with sigma of 0.04
 Pd1-C2 \\sim Pd1A-C2A
 with sigma of 0.04
 Pd1-C22 \\sim Pd1A-C22A
 with sigma of 0.04
 Pd1-C20 \\sim Pd1A-C20A
 with sigma of 0.04
 Pd1-C19 \\sim Pd1A-C19A
 with sigma of 0.04
 C18-N8 \\sim C18A-N7
 with sigma of 0.04
 C18-C16 \\sim C18A-C16A
 with sigma of 0.04
 C18-C20 \\sim C18A-C20A
 with sigma of 0.04
 C26-N6 \\sim C26-N5
 with sigma of 0.04
 C26-N8 \\sim C26-N7
 with sigma of 0.04
 C26-C21 \\sim C26-C21A
 with sigma of 0.04
 N6-N8 \\sim N5-N7
 with sigma of 0.04
 N6-C6 \\sim N5-C6A
 with sigma of 0.04
 N6-C2 \\sim N5-C2A
 with sigma of 0.04
 N6-C21 \\sim N5-C21A
 with sigma of 0.04
 N6-C8 \\sim N5-C8A
 with sigma of 0.04
 N6-Pd2A \\sim N5-Pd2A
 with sigma of 0.04
 C7-C5 \\sim C7A-C5A
 with sigma of 0.04
 C7-C3 \\sim C7A-C3A
 with sigma of 0.04
 C7-C12 \\sim C7A-C12A
 with sigma of 0.04
 C7-C10 \\sim C7A-C10A
 with sigma of 0.04
 N8-C3 \\sim N7-C3A
 with sigma of 0.04
 N8-C16 \\sim N7-C16A
 with sigma of 0.04
 N8-C21 \\sim N7-C21A
 with sigma of 0.04
 N8-C20 \\sim N7-C20A
 with sigma of 0.04
 N8-Pd2A \\sim N7-Pd2A
 with sigma of 0.04
 C5-C3 \\sim C5A-C3A
 with sigma of 0.04
 C5-C12 \\sim C5A-C12A
 with sigma of 0.04
 C6-C8 \\sim C6A-C8A
 with sigma of 0.04
 C6-C11 \\sim C6A-C11A
 with sigma of 0.04
 C6-C9 \\sim C6A-C9A
 with sigma of 0.04
 C6-C13 \\sim C6A-C13
 with sigma of 0.04
 C3-C16 \\sim C3A-C16A
 with sigma of 0.04
 C12-C10 \\sim C12A-C10A
 with sigma of 0.04
 C12-C14 \\sim C12A-C14A
 with sigma of 0.04
 C12-C15 \\sim C12A-C15A
 with sigma of 0.04
 C25-C21 \\sim C25A-C21A
 with sigma of 0.04
 C25-C19 \\sim C25A-C19A
 with sigma of 0.04
 C25-C23 \\sim C25A-C23A
 with sigma of 0.04
 C2-C8 \\sim C2A-C8A
 with sigma of 0.04
 C2-C19 \\sim C2A-C19A
 with sigma of 0.04
 C2-C17 \\sim C2A-C17A
 with sigma of 0.04
 C21-C19 \\sim C21A-C19A
 with sigma of 0.04
 C21-C23 \\sim C21A-C23A
 with sigma of 0.04
 C21-Pd2A \\sim C21A-Pd2A
 with sigma of 0.04
 C22-C20 \\sim C22A-C20A
 with sigma of 0.04
 C22-C24 \\sim C22A-C24A
 with sigma of 0.04
 C8-C9 \\sim C8A-C9A
 with sigma of 0.04
 C10-C14 \\sim C10A-C14A
 with sigma of 0.04
 C10-C15 \\sim C10A-C15A
 with sigma of 0.04
 C11-C9 \\sim C11A-C9A
 with sigma of 0.04
 C11-C13 \\sim C11A-C13
 with sigma of 0.04
 C20-C24 \\sim C20A-C24A
 with sigma of 0.04
 C19-C17 \\sim C19A-C17A
 with sigma of 0.04
 C9-C13 \\sim C9A-C13
 with sigma of 0.04
 C14-C15 \\sim C14A-C15A
 with sigma of 0.04
 C13A-C12A \\sim C13-C12 \\sim C13A-C10A \\sim C13-C10
 with sigma of 0.02
 O1-C72 \\sim O1-C73 \\sim O2-C76 \\sim O2-C77
 with sigma of 0.02
 C71-O1 \\sim C75-O2 \\sim O1-C74 \\sim O2-C78
 with sigma of 0.02
3. Uiso/Uaniso restraints and constraints
All non-hydrogen atoms have similar U: within 2A with sigma of 0.01 and sigma
for terminal atoms of 0.02
Uanis(C5A) \\sim Ueq, Uanis(N5) \\sim Ueq, Uanis(C40A) \\sim Ueq, Uanis(N1)
\\sim Ueq: with sigma of 0.005 and sigma for terminal atoms of 0.01
Uanis(C71) \\sim Ueq: with sigma of 0.005 and sigma for terminal atoms of 0.01
Uanis(C57) = Uanis(C57A)
Uanis(C58) = Uanis(C58A)
Uanis(C59) = Uanis(C59A)
Uanis(C60) = Uanis(C60A)
Uanis(C55) = Uanis(C55A)
Uanis(C56) = Uanis(C56A)
Uanis(C54) = Uanis(C54A)
Uanis(C53) = Uanis(C53A)
Uanis(C52) = Uanis(C52A)
Uanis(C51) = Uanis(C51A)
Uanis(C37) = Uanis(C37A)
Uanis(N4) = Uanis(N3)
Uanis(N2) = Uanis(N1)
Uanis(C38) = Uanis(C38A)
Uanis(C43) = Uanis(C43A)
Uanis(C42) = Uanis(C42A)
Uanis(C41) = Uanis(C41A)
Uanis(C40) = Uanis(C40A)
Uanis(C47) = Uanis(C47A)
Uanis(C44) = Uanis(C44A)
Uanis(C45) = Uanis(C45A)
Uanis(C46) = Uanis(C46A)
Uanis(C49) = Uanis(C49A)
Uanis(C50) = Uanis(C50A)
Uanis(C48A) = Uanis(C48)
Uanis(C22) = Uanis(C22A)
Uanis(C23) = Uanis(C23A)
Uanis(C24) = Uanis(C24A)
Uanis(C25) = Uanis(C25A)
Uanis(C20) = Uanis(C20A)
Uanis(C21) = Uanis(C21A)
Uanis(C19) = Uanis(C19A)
Uanis(C18) = Uanis(C18A)
Uanis(C17) = Uanis(C17A)
Uanis(C16) = Uanis(C16A)
Uanis(C2) = Uanis(C2A)
Uanis(N8) = Uanis(N7)
Uanis(N6) = Uanis(N5)
Uanis(C5A) = Uanis(C5)
Uanis(C3) = Uanis(C3A)
Uanis(C8) = Uanis(C8A)
Uanis(C7) = Uanis(C7A)
Uanis(C6) = Uanis(C6A)
Uanis(C12A) = Uanis(C12)
Uanis(C9A) = Uanis(C9)
Uanis(C10A) = Uanis(C10)
Uanis(C15A) = Uanis(C15)
Uanis(C11A) = Uanis(C11)
Uanis(C14A) = Uanis(C14)
Uanis(C13) = Uanis(C13A)
4. Others
 Sof(C57A)=Sof(H57A)=Sof(C56A)=Sof(C55A)=Sof(C58A)=Sof(H58A)=Sof(C59A)=
 Sof(H59A)=Sof(C60A)=Sof(H60A)=Sof(C54A)=Sof(C53A)=Sof(H53A)=Sof(C52A)=
 Sof(H52A)=Sof(C51A)=Sof(H51A)=Sof(C37A)=Sof(N3)=Sof(C38A)=Sof(C43A)=Sof(H43A)=
 Sof(C42A)=Sof(C41A)=Sof(C40A)=Sof(H40A)=Sof(N1)=Sof(C44A)=Sof(H44C)=Sof(H44D)=
 Sof(C45A)=Sof(H45A)=Sof(C46A)=Sof(C50A)=Sof(H50D)=Sof(H50E)=Sof(H50F)=
 Sof(C49A)=Sof(H49D)=Sof(H49E)=Sof(H49F)=Sof(C47A)=Sof(H47A)=Sof(C48A)=
 Sof(H48C)=Sof(H48D)=Sof(Pd2A)=Sof(C15A)=Sof(H15D)=Sof(H15E)=Sof(H15F)=
 Sof(C11A)=Sof(C14A)=Sof(H14D)=Sof(H14E)=Sof(H14F)=Sof(C10A)=Sof(H10A)=Sof(C9A)=
 Sof(H9AA)=Sof(H9AB)=Sof(C7A)=Sof(C6A)=Sof(C12A)=Sof(H12A)=Sof(C8A)=Sof(H8A)=
 Sof(C3A)=Sof(N5)=Sof(C5A)=Sof(H5A)=Sof(C2A)=Sof(C16A)=Sof(H16A)=Sof(C17A)=
 Sof(H17A)=Sof(C18A)=Sof(H18A)=Sof(C19A)=Sof(N7)=Sof(Pd1A)=Sof(C21A)=Sof(C20A)=
 Sof(C25A)=Sof(H25A)=Sof(C24A)=Sof(H24A)=Sof(C23A)=Sof(H23A)=Sof(C22A)=
 Sof(H22A)=Sof(C13A)=Sof(H13C)=Sof(H13D)=Sof(O1)=Sof(O2)=Sof(C71)=Sof(H71A)=
 Sof(H71B)=Sof(H71C)=Sof(C72)=Sof(H72A)=Sof(H72B)=Sof(C76)=Sof(H76A)=Sof(H76B)=
 Sof(C78)=Sof(H78A)=Sof(H78B)=Sof(H78C)=Sof(C77)=Sof(H77A)=Sof(H77B)=Sof(C73)=
 Sof(H73A)=Sof(H73B)=Sof(C74)=Sof(H74A)=Sof(H74B)=Sof(H74C)=Sof(C75)=Sof(H75A)=
 Sof(H75B)=Sof(H75C)=1-FVAR(1)
 Sof(Pd1)=Sof(Pd2)=Sof(C18)=Sof(H18)=Sof(N2)=Sof(C48)=Sof(H48A)=Sof(H48B)=
 Sof(N6)=Sof(N4)=Sof(C7)=Sof(N8)=Sof(C5)=Sof(H5)=Sof(C40)=Sof(H40)=Sof(C6)=
 Sof(C42)=Sof(C3)=Sof(C37)=Sof(C38)=Sof(C12)=Sof(H12)=Sof(C57)=Sof(H57)=
 Sof(C25)=Sof(H25)=Sof(C56)=Sof(C2)=Sof(C41)=Sof(C60)=Sof(H60)=Sof(C16)=
 Sof(H16)=Sof(C47)=Sof(H47)=Sof(C21)=Sof(C22)=Sof(H22)=Sof(C51)=Sof(H51)=
 Sof(C8)=Sof(H8)=Sof(C59)=Sof(H59)=Sof(C55)=Sof(C45)=Sof(H45)=Sof(C10)=Sof(H10)=
 Sof(C11)=Sof(C20)=Sof(C54)=Sof(C58)=Sof(H58)=Sof(C24)=Sof(H24)=Sof(C19)=
 Sof(C9)=Sof(H9A)=Sof(H9B)=Sof(C49)=Sof(H49A)=Sof(H49B)=Sof(H49C)=Sof(C46)=
 Sof(C52)=Sof(H52)=Sof(C43)=Sof(H43)=Sof(C17)=Sof(H17)=Sof(C14)=Sof(H14A)=
 Sof(H14B)=Sof(H14C)=Sof(C23)=Sof(H23)=Sof(C50)=Sof(H50A)=Sof(H50B)=Sof(H50C)=
 Sof(C44)=Sof(H44A)=Sof(H44B)=Sof(C13)=Sof(H13A)=Sof(H13B)=Sof(C15)=Sof(H15A)=
 Sof(H15B)=Sof(H15C)=Sof(C53)=Sof(H53)=Sof(Cl1)=Sof(Cl2)=Sof(Cl3)=Sof(C69)=
 Sof(H69)=Sof(Cl4)=Sof(Cl5)=Sof(C70)=Sof(H70)=Sof(Cl6)=FVAR(1)
5.a Ternary CH refined with riding coordinates:
 C12(H12), C47(H47), C45(H45), C10(H10), C69(H69), C70(H70), C45A(H45A),
 C47A(H47A), C10A(H10A), C12A(H12A)
5.b Secondary CH2 refined with riding coordinates:
 C48(H48A,H48B), C9(H9A,H9B), C44(H44A,H44B), C13(H13A,H13B), C44A(H44C,H44D),
 C48A(H48C,H48D), C9A(H9AA,H9AB), C13A(H13C,H13D), C72(H72A,H72B), C76(H76A,
 H76B), C77(H77A,H77B), C73(H73A,H73B)
5.c Aromatic/amide H refined with riding coordinates:
 C18(H18), C61(H61), C68(H68), C62(H62), C5(H5), C40(H40), C67(H67), C63(H63),
 C64(H64), C65(H65), C66(H66), C57(H57), C25(H25), C60(H60), C16(H16), C22(H22),
  C51(H51), C8(H8), C59(H59), C58(H58), C24(H24), C52(H52), C43(H43), C17(H17),
 C23(H23), C53(H53), C57A(H57A), C58A(H58A), C59A(H59A), C60A(H60A), C53A(H53A),
  C52A(H52A), C51A(H51A), C43A(H43A), C40A(H40A), C8A(H8A), C5A(H5A),
 C16A(H16A), C17A(H17A), C18A(H18A), C25A(H25A), C24A(H24A), C23A(H23A),
 C22A(H22A)
5.d Idealised Me refined as rotating group:
 C49(H49A,H49B,H49C), C14(H14A,H14B,H14C), C50(H50A,H50B,H50C), C15(H15A,H15B,
 H15C), C50A(H50D,H50E,H50F), C49A(H49D,H49E,H49F), C15A(H15D,H15E,H15F),
 C14A(H14D,H14E,H14F), C71(H71A,H71B,H71C), C78(H78A,H78B,H78C), C74(H74A,H74B,
 H74C), C75(H75A,H75B,H75C)
;
_olex2_submission_special_instructions 'No special instructions were received'

loop_
_space_group_symop_operation_xyz
'x, y, z'
'-y, x-y, z+1/3'
'-x+y, -x, z+2/3'

loop_
_atom_site_label
_atom_site_type_symbol
_atom_site_fract_x
_atom_site_fract_y
_atom_site_fract_z
_atom_site_U_iso_or_equiv
_atom_site_adp_type
_atom_site_occupancy
_atom_site_site_symmetry_order
_atom_site_calc_flag
_atom_site_refinement_flags_posn
_atom_site_refinement_flags_adp
_atom_site_refinement_flags_occupancy
_atom_site_disorder_assembly
_atom_site_disorder_group
Pd1 Pd 0.2573(3) 0.1750(3) 0.8622(3) 0.0376(11) Uani 0.665(3) 1 d D U P A 1
Pd2 Pd 0.4099(3) 0.1589(3) 0.8620(3) 0.0361(10) Uani 0.665(3) 1 d D U P A 1
C18 C 0.2583(11) 0.1927(12) 1.1789(14) 0.056(3) Uani 0.665(3) 1 d D U P A 1
H18 H 0.230471 0.160582 1.233883 0.067 Uiso 0.665(3) 1 calc R . P A 1
C35 C 0.4381(7) 0.1952(7) 0.7212(9) 0.035(2) Uani 1 1 d D U . . .
C26 C 0.2285(6) 0.1372(7) 0.7217(9) 0.033(2) Uani 1 1 d D U . . .
N2 N 0.3183(9) 0.0490(9) 0.8445(12) 0.039(2) Uani 0.665(3) 1 d D U P A 1
C48 C 0.1057(11) -0.1484(12) 0.669(2) 0.065(3) Uani 0.665(3) 1 d D U P A 1
H48A H 0.074306 -0.163927 0.606550 0.078 Uiso 0.665(3) 1 calc R . P A 1
H48B H 0.087317 -0.125635 0.719835 0.078 Uiso 0.665(3) 1 calc R . P A 1
N6 N 0.3477(9) 0.2859(9) 0.8426(13) 0.043(2) Uani 0.665(3) 1 d D U P A 1
C31 C 0.3659(6) 0.1920(7) 0.4627(9) 0.034(2) Uani 1 1 d . U . . .
C34 C 0.4612(6) 0.2270(7) 0.6402(9) 0.030(2) Uani 1 1 d . U . . .
C33 C 0.4885(6) 0.2696(6) 0.5486(9) 0.029(2) Uani 1 1 d . U . . .
C61 C 0.5616(6) 0.3301(6) 0.5439(9) 0.035(3) Uani 1 1 d . U . . .
H61 H 0.593625 0.341562 0.601542 0.042 Uiso 1 1 calc R . . . .
C28 C 0.1782(6) 0.0644(6) 0.5480(9) 0.031(2) Uani 1 1 d . U . . .
N4 N 0.3857(9) 0.1220(10) 1.0071(11) 0.046(2) Uani 0.665(3) 1 d D U P A 1
C30 C 0.3014(6) 0.1422(7) 0.4624(8) 0.032(2) Uani 1 1 d . U . . .
C27 C 0.2055(6) 0.1062(6) 0.6401(9) 0.030(2) Uani 1 1 d . U . . .
C7 C 0.4632(13) 0.4381(14) 0.832(2) 0.054(3) Uani 0.665(3) 1 d D U P A 1
C32 C 0.4427(6) 0.2541(6) 0.4619(8) 0.032(2) Uani 1 1 d . U . . .
N8 N 0.2817(9) 0.2123(10) 1.0061(11) 0.047(2) Uani 0.665(3) 1 d D U P A 1
C68 C 0.1051(7) 0.0034(7) 0.5439(9) 0.037(3) Uani 1 1 d . U . . .
H68 H 0.073194 -0.007998 0.601700 0.044 Uiso 1 1 calc R . . . .
C62 C 0.5884(7) 0.3739(7) 0.4576(9) 0.040(3) Uani 1 1 d . U . . .
H62 H 0.638350 0.415382 0.456341 0.048 Uiso 1 1 calc R . . . .
C5 C 0.3817(11) 0.3202(11) 0.7532(18) 0.042(3) Uani 0.665(3) 1 d D U P A 1
H5 H 0.365636 0.290971 0.692537 0.051 Uiso 0.665(3) 1 calc R . P A 1
C29 C 0.2240(6) 0.0796(6) 0.4622(8) 0.033(2) Uani 1 1 d . U . . .
C40 C 0.2855(10) 0.0156(10) 0.7555(17) 0.040(3) Uani 0.665(3) 1 d D U P A 1
H40 H 0.301596 0.045795 0.695661 0.048 Uiso 0.665(3) 1 calc R . P A 1
C67 C 0.0773(7) -0.0418(7) 0.4556(9) 0.042(3) Uani 1 1 d . U . . .
H67 H 0.027693 -0.083888 0.454470 0.050 Uiso 1 1 calc R . . . .
C63 C 0.5426(8) 0.3574(7) 0.3721(10) 0.047(3) Uani 1 1 d . U . . .
H63 H 0.560814 0.387637 0.312476 0.056 Uiso 1 1 calc R . . . .
C6 C 0.4399(10) 0.3969(11) 0.7447(18) 0.047(3) Uani 0.665(3) 1 d D U P A 1
C64 C 0.4709(7) 0.2971(7) 0.3747(9) 0.041(3) Uani 1 1 d . U . . .
H64 H 0.440019 0.284685 0.315590 0.049 Uiso 1 1 calc R . . . .
C65 C 0.1956(7) 0.0356(7) 0.3750(9) 0.042(3) Uani 1 1 d . U . . .
H65 H 0.226835 0.046866 0.316436 0.051 Uiso 1 1 calc R . . . .
C42 C 0.2021(11) -0.1061(12) 0.830(2) 0.051(3) Uani 0.665(3) 1 d D U P A 1
C66 C 0.1226(7) -0.0243(7) 0.3722(10) 0.047(3) Uani 1 1 d . U . . .
H66 H 0.104018 -0.053418 0.311679 0.057 Uiso 1 1 calc R . . . .
C3 C 0.3763(11) 0.3240(12) 0.9325(17) 0.044(2) Uani 0.665(3) 1 d D U P A 1
C37 C 0.3262(11) 0.0540(13) 1.0270(14) 0.049(3) Uani 0.665(3) 1 d D U P A 1
C38 C 0.2913(10) 0.0119(12) 0.9381(16) 0.041(2) Uani 0.665(3) 1 d D U P A 1
C12 C 0.4759(10) 0.4354(12) 0.6491(19) 0.054(3) Uani 0.665(3) 1 d D U P A 1
H12 H 0.459452 0.404880 0.584978 0.065 Uiso 0.665(3) 1 calc R . P A 1
C57 C 0.5447(10) 0.3178(13) 0.8899(15) 0.047(3) Uani 0.665(3) 1 d D U P A 1
H57 H 0.545897 0.327558 0.818823 0.056 Uiso 0.665(3) 1 calc R . P A 1
C25 C 0.1329(12) 0.0458(15) 1.1042(17) 0.057(3) Uani 0.665(3) 1 d D U P A 1
H25 H 0.137529 0.055657 1.175528 0.069 Uiso 0.665(3) 1 calc R . P A 1
C56 C 0.4910(11) 0.2491(13) 0.9318(13) 0.043(2) Uani 0.665(3) 1 d D U P A 1
C2 C 0.3394(11) 0.2806(13) 1.0266(14) 0.047(2) Uani 0.665(3) 1 d D U P A 1
C41 C 0.2269(10) -0.0638(11) 0.7437(18) 0.045(3) Uani 0.665(3) 1 d D U P A 1
C60 C 0.5345(12) 0.2907(16) 1.1044(17) 0.058(3) Uani 0.665(3) 1 d D U P A 1
H60 H 0.527882 0.281454 1.175750 0.069 Uiso 0.665(3) 1 calc R . P A 1
C16 C 0.3599(12) 0.3095(13) 1.1216(13) 0.052(3) Uani 0.665(3) 1 d D U P A 1
H16 H 0.402215 0.358040 1.132977 0.062 Uiso 0.665(3) 1 calc R . P A 1
C47 C 0.1904(10) -0.1030(11) 0.6490(19) 0.055(3) Uani 0.665(3) 1 d D U P A 1
H47 H 0.206579 -0.072251 0.584988 0.066 Uiso 0.665(3) 1 calc R . P A 1
C21 C 0.1784(12) 0.0858(14) 0.9317(12) 0.044(2) Uani 0.665(3) 1 d D U P A 1
C22 C 0.1241(10) 0.0166(13) 0.8898(15) 0.045(3) Uani 0.665(3) 1 d D U P A 1
H22 H 0.123249 0.007569 0.818485 0.054 Uiso 0.665(3) 1 calc R . P A 1
C51 C 0.3072(12) 0.0256(14) 1.1260(14) 0.053(3) Uani 0.665(3) 1 d D U P A 1
H51 H 0.267426 -0.023649 1.141723 0.063 Uiso 0.665(3) 1 calc R . P A 1
C8 C 0.4325(10) 0.4014(12) 0.9290(17) 0.048(3) Uani 0.665(3) 1 d D U P A 1
H8 H 0.450094 0.429348 0.990631 0.058 Uiso 0.665(3) 1 calc R . P A 1
C59 C 0.5946(12) 0.3590(15) 1.0612(16) 0.060(3) Uani 0.665(3) 1 d D U P A 1
H59 H 0.633056 0.395680 1.103590 0.072 Uiso 0.665(3) 1 calc R . P A 1
C55 C 0.4903(12) 0.2428(15) 1.0364(13) 0.051(3) Uani 0.665(3) 1 d D U P A 1
C45 C 0.1220(12) -0.2100(14) 0.714(2) 0.067(3) Uani 0.665(3) 1 d D U P A 1
H45 H 0.081927 -0.263439 0.701563 0.081 Uiso 0.665(3) 1 calc R . P A 1
C10 C 0.5451(12) 0.5418(14) 0.713(2) 0.067(3) Uani 0.665(3) 1 d D U P A 1
H10 H 0.584868 0.595163 0.700290 0.081 Uiso 0.665(3) 1 calc R . P A 1
C11 C 0.4779(12) 0.5121(13) 0.6486(19) 0.065(3) Uani 0.665(3) 1 d D U P A 1
C20 C 0.1800(12) 0.0945(14) 1.0373(13) 0.049(3) Uani 0.665(3) 1 d D U P A 1
C54 C 0.4297(12) 0.1708(13) 1.0782(12) 0.049(3) Uani 0.665(3) 1 d D U P A 1
C58 C 0.5954(11) 0.3704(15) 0.9558(16) 0.055(3) Uani 0.665(3) 1 d D U P A 1
H58 H 0.633144 0.417162 0.928619 0.066 Uiso 0.665(3) 1 calc R . P A 1
C24 C 0.0713(12) -0.0267(15) 1.0598(16) 0.059(3) Uani 0.665(3) 1 d D U P A 1
H24 H 0.033064 -0.063628 1.102108 0.071 Uiso 0.665(3) 1 calc R . P A 1
C19 C 0.2397(12) 0.1661(13) 1.0790(12) 0.050(3) Uani 0.665(3) 1 d D U P A 1
C9 C 0.5208(11) 0.5210(12) 0.8263(18) 0.060(3) Uani 0.665(3) 1 d D U P A 1
H9A H 0.565029 0.531963 0.868857 0.072 Uiso 0.665(3) 1 calc R . P A 1
H9B H 0.498784 0.551050 0.852452 0.072 Uiso 0.665(3) 1 calc R . P A 1
C49 C 0.2593(12) -0.1818(12) 0.686(2) 0.057(5) Uani 0.665(3) 1 d D U P A 1
H49A H 0.282238 -0.195526 0.630917 0.086 Uiso 0.665(3) 1 calc GR . P A 1
H49B H 0.244469 -0.218794 0.741642 0.086 Uiso 0.665(3) 1 calc GR . P A 1
H49C H 0.295716 -0.131792 0.712336 0.086 Uiso 0.665(3) 1 calc GR . P A 1
C46 C 0.1892(12) -0.1809(13) 0.6459(19) 0.065(3) Uani 0.665(3) 1 d D U P A 1
C52 C 0.3530(12) 0.0775(14) 1.1992(16) 0.061(3) Uani 0.665(3) 1 d D U P A 1
H52 H 0.341101 0.062987 1.268624 0.073 Uiso 0.665(3) 1 calc R . P A 1
C43 C 0.2334(10) -0.0694(12) 0.9295(18) 0.049(3) Uani 0.665(3) 1 d D U P A 1
H43 H 0.216053 -0.098751 0.989998 0.059 Uiso 0.665(3) 1 calc R . P A 1
C17 C 0.3168(11) 0.2654(12) 1.2001(15) 0.058(3) Uani 0.665(3) 1 d D U P A 1
H17 H 0.326390 0.283881 1.268235 0.069 Uiso 0.665(3) 1 calc R . P A 1
C14 C 0.5007(14) 0.5497(15) 0.539(2) 0.081(6) Uani 0.665(3) 1 d D U P A 1
H14A H 0.520125 0.523338 0.497738 0.122 Uiso 0.665(3) 1 calc GR . P A 1
H14B H 0.539753 0.602727 0.546204 0.122 Uiso 0.665(3) 1 calc GR . P A 1
H14C H 0.456457 0.546471 0.505661 0.122 Uiso 0.665(3) 1 calc GR . P A 1
C23 C 0.0719(11) -0.0383(15) 0.9541(15) 0.054(3) Uani 0.665(3) 1 d D U P A 1
H23 H 0.035410 -0.085164 0.925878 0.064 Uiso 0.665(3) 1 calc R . P A 1
C50 C 0.1664(15) -0.2147(14) 0.538(2) 0.083(6) Uani 0.665(3) 1 d D U P A 1
H50A H 0.141480 -0.191196 0.502038 0.125 Uiso 0.665(3) 1 calc GR . P A 1
H50B H 0.131856 -0.269049 0.542961 0.125 Uiso 0.665(3) 1 calc GR . P A 1
H50C H 0.211496 -0.205266 0.499899 0.125 Uiso 0.665(3) 1 calc GR . P A 1
C44 C 0.1449(12) -0.1882(12) 0.8249(19) 0.061(3) Uani 0.665(3) 1 d D U P A 1
H44A H 0.100285 -0.198684 0.866163 0.073 Uiso 0.665(3) 1 calc R . P A 1
H44B H 0.166516 -0.218136 0.853001 0.073 Uiso 0.665(3) 1 calc R . P A 1
C13 C 0.5607(11) 0.4808(12) 0.670(2) 0.066(3) Uani 0.665(3) 1 d D U P A 1
H13A H 0.592568 0.496153 0.608423 0.079 Uiso 0.665(3) 1 calc R . P A 1
H13B H 0.578581 0.457927 0.721830 0.079 Uiso 0.665(3) 1 calc R . P A 1
C15 C 0.4079(12) 0.5154(13) 0.688(2) 0.061(5) Uani 0.665(3) 1 d D U P A 1
H15A H 0.367531 0.492736 0.636898 0.092 Uiso 0.665(3) 1 calc GR . P A 1
H15B H 0.421586 0.567945 0.699039 0.092 Uiso 0.665(3) 1 calc GR . P A 1
H15C H 0.390431 0.487489 0.752149 0.092 Uiso 0.665(3) 1 calc GR . P A 1
C53 C 0.4153(12) 0.1494(15) 1.1809(14) 0.057(3) Uani 0.665(3) 1 d D U P A 1
H53 H 0.445539 0.181284 1.234678 0.069 Uiso 0.665(3) 1 calc R . P A 1
Cl1 Cl 0.4968(4) 0.1029(4) 0.4412(6) 0.088(2) Uani 0.665(3) 1 d . U P A 1
Cl2 Cl 0.3425(4) -0.0151(4) 0.4661(6) 0.086(2) Uani 0.665(3) 1 d . U P A 1
Cl3 Cl 0.4498(5) 0.0178(5) 0.6259(7) 0.109(3) Uani 0.665(3) 1 d . U P A 1
C69 C 0.4247(15) 0.0552(16) 0.522(2) 0.080(6) Uani 0.665(3) 1 d . U P A 1
H69 H 0.412182 0.092670 0.551022 0.096 Uiso 0.665(3) 1 calc R . P A 1
Cl4 Cl 0.3239(4) 0.3484(4) 0.4658(6) 0.086(2) Uani 0.665(3) 1 d . U P A 1
Cl5 Cl 0.1694(4) 0.2304(4) 0.4413(6) 0.084(2) Uani 0.665(3) 1 d . U P A 1
C70 C 0.2429(17) 0.2790(17) 0.521(2) 0.087(6) Uani 0.665(3) 1 d . U P A 1
H70 H 0.255590 0.241735 0.550614 0.104 Uiso 0.665(3) 1 calc R . P A 1
Cl6 Cl 0.2169(5) 0.3165(5) 0.6259(7) 0.111(3) Uani 0.665(3) 1 d . U P A 1
C57A C 0.524(2) 0.291(2) 0.914(2) 0.047(3) Uani 0.335(3) 1 d D U P A 2
H57A H 0.532084 0.308631 0.845609 0.056 Uiso 0.335(3) 1 calc R . P A 2
C56A C 0.4668(19) 0.220(2) 0.9389(18) 0.043(2) Uani 0.335(3) 1 d D U P A 2
C55A C 0.460(2) 0.206(2) 1.042(2) 0.051(3) Uani 0.335(3) 1 d D U P A 2
C58A C 0.570(2) 0.335(2) 0.991(3) 0.055(3) Uani 0.335(3) 1 d D U P A 2
H58A H 0.610572 0.383030 0.973729 0.066 Uiso 0.335(3) 1 calc R . P A 2
C59A C 0.560(2) 0.314(3) 1.095(3) 0.060(3) Uani 0.335(3) 1 d D U P A 2
H59A H 0.596060 0.343600 1.144996 0.072 Uiso 0.335(3) 1 calc R . P A 2
C60A C 0.492(2) 0.246(2) 1.121(2) 0.058(3) Uani 0.335(3) 1 d D U P A 2
H60A H 0.474299 0.231362 1.188624 0.069 Uiso 0.335(3) 1 calc R . P A 2
C54A C 0.393(2) 0.134(2) 1.070(2) 0.049(3) Uani 0.335(3) 1 d D U P A 2
C53A C 0.384(2) 0.108(2) 1.172(2) 0.057(3) Uani 0.335(3) 1 d D U P A 2
H53A H 0.414301 0.135425 1.227924 0.069 Uiso 0.335(3) 1 calc R . P A 2
C52A C 0.323(2) 0.034(3) 1.176(3) 0.061(3) Uani 0.335(3) 1 d D U P A 2
H52A H 0.310195 0.011464 1.241522 0.073 Uiso 0.335(3) 1 calc R . P A 2
C51A C 0.278(2) -0.011(2) 1.095(2) 0.053(3) Uani 0.335(3) 1 d D U P A 2
H51A H 0.234276 -0.058176 1.105184 0.063 Uiso 0.335(3) 1 calc R . P A 2
C37A C 0.303(2) 0.0203(19) 0.996(2) 0.049(3) Uani 0.335(3) 1 d D U P A 2
N3 N 0.3560(17) 0.0929(16) 0.9899(17) 0.046(2) Uani 0.335(3) 1 d D U P A 2
C38A C 0.2742(18) -0.0122(16) 0.899(2) 0.041(2) Uani 0.335(3) 1 d D U P A 2
C43A C 0.218(2) -0.0905(19) 0.863(3) 0.049(3) Uani 0.335(3) 1 d D U P A 2
H43A H 0.191413 -0.126138 0.915429 0.059 Uiso 0.335(3) 1 calc R . P A 2
C42A C 0.2002(19) -0.1187(16) 0.757(3) 0.051(3) Uani 0.335(3) 1 d D U P A 2
C41A C 0.2263(19) -0.0696(16) 0.677(3) 0.045(3) Uani 0.335(3) 1 d D U P A 2
C40A C 0.285(2) 0.0058(16) 0.711(3) 0.040(3) Uani 0.335(3) 1 d D U P A 2
H40A H 0.311379 0.041117 0.658858 0.048 Uiso 0.335(3) 1 calc R . P A 2
N1 N 0.3062(17) 0.0317(13) 0.809(2) 0.039(2) Uani 0.335(3) 1 d D U P A 2
C44A C 0.153(2) -0.2004(18) 0.731(3) 0.061(3) Uani 0.335(3) 1 d D U P A 2
H44C H 0.103739 -0.221415 0.765033 0.073 Uiso 0.335(3) 1 calc R . P A 2
H44D H 0.178408 -0.227674 0.757668 0.073 Uiso 0.335(3) 1 calc R . P A 2
C45A C 0.1427(18) -0.212(2) 0.616(3) 0.067(3) Uani 0.335(3) 1 d D U P A 2
H45A H 0.106788 -0.264223 0.592982 0.081 Uiso 0.335(3) 1 calc R . P A 2
C46A C 0.2138(19) -0.172(2) 0.557(3) 0.065(3) Uani 0.335(3) 1 d D U P A 2
C50A C 0.204(3) -0.192(3) 0.444(3) 0.083(6) Uani 0.335(3) 1 d D U P A 2
H50D H 0.161821 -0.243501 0.434877 0.125 Uiso 0.335(3) 1 calc GR . P A 2
H50E H 0.250290 -0.189451 0.417662 0.125 Uiso 0.335(3) 1 calc GR . P A 2
H50F H 0.194208 -0.156896 0.405886 0.125 Uiso 0.335(3) 1 calc GR . P A 2
C49A C 0.284(2) -0.168(2) 0.611(4) 0.057(5) Uani 0.335(3) 1 d D U P A 2
H49D H 0.327467 -0.117298 0.602720 0.086 Uiso 0.335(3) 1 calc GR . P A 2
H49E H 0.294671 -0.204906 0.580045 0.086 Uiso 0.335(3) 1 calc GR . P A 2
H49F H 0.273091 -0.178970 0.683806 0.086 Uiso 0.335(3) 1 calc GR . P A 2
C47A C 0.2078(17) -0.0985(17) 0.574(3) 0.055(3) Uani 0.335(3) 1 d D U P A 2
H47A H 0.226850 -0.060561 0.517900 0.066 Uiso 0.335(3) 1 calc R . P A 2
C48A C 0.1227(17) -0.150(2) 0.581(3) 0.065(3) Uani 0.335(3) 1 d D U P A 2
H48C H 0.096042 -0.160298 0.514845 0.078 Uiso 0.335(3) 1 calc R . P A 2
H48D H 0.097902 -0.135438 0.634161 0.078 Uiso 0.335(3) 1 calc R . P A 2
Pd2A Pd 0.3911(6) 0.1385(5) 0.8487(8) 0.0327(18) Uani 0.335(3) 1 d D U P A 2
C15A C 0.387(2) 0.507(3) 0.620(4) 0.061(5) Uani 0.335(3) 1 d D U P A 2
H15D H 0.397097 0.558871 0.621788 0.092 Uiso 0.335(3) 1 calc GR . P A 2
H15E H 0.384330 0.488763 0.690130 0.092 Uiso 0.335(3) 1 calc GR . P A 2
H15F H 0.338714 0.474910 0.585696 0.092 Uiso 0.335(3) 1 calc GR . P A 2
C11A C 0.4517(19) 0.503(2) 0.560(3) 0.065(3) Uani 0.335(3) 1 d D U P A 2
C14A C 0.454(3) 0.520(3) 0.443(3) 0.081(6) Uani 0.335(3) 1 d D U P A 2
H14D H 0.405334 0.513004 0.421123 0.122 Uiso 0.335(3) 1 calc GR . P A 2
H14E H 0.465172 0.485526 0.404900 0.122 Uiso 0.335(3) 1 calc GR . P A 2
H14F H 0.493538 0.572101 0.429318 0.122 Uiso 0.335(3) 1 calc GR . P A 2
C10A C 0.5253(18) 0.545(2) 0.610(3) 0.067(3) Uani 0.335(3) 1 d D U P A 2
H10A H 0.561281 0.596324 0.583314 0.081 Uiso 0.335(3) 1 calc R . P A 2
C9A C 0.519(2) 0.5350(19) 0.728(3) 0.060(3) Uani 0.335(3) 1 d D U P A 2
H9AA H 0.569028 0.552647 0.758239 0.072 Uiso 0.335(3) 1 calc R . P A 2
H9AB H 0.498157 0.565652 0.757461 0.072 Uiso 0.335(3) 1 calc R . P A 2
C7A C 0.4672(19) 0.4532(17) 0.754(3) 0.054(3) Uani 0.335(3) 1 d D U P A 2
C6A C 0.438(2) 0.4034(16) 0.676(3) 0.047(3) Uani 0.335(3) 1 d D U P A 2
C12A C 0.4587(17) 0.4315(17) 0.573(3) 0.054(3) Uani 0.335(3) 1 d D U P A 2
H12A H 0.441234 0.394345 0.515705 0.065 Uiso 0.335(3) 1 calc R . P A 2
C8A C 0.453(2) 0.425(2) 0.859(3) 0.048(3) Uani 0.335(3) 1 d D U P A 2
H8A H 0.482701 0.457173 0.912459 0.058 Uiso 0.335(3) 1 calc R . P A 2
C3A C 0.3955(18) 0.3498(17) 0.882(3) 0.044(2) Uani 0.335(3) 1 d D U P A 2
N5 N 0.3619(17) 0.3008(13) 0.802(2) 0.043(2) Uani 0.335(3) 1 d D U P A 2
C5A C 0.385(2) 0.3275(16) 0.706(3) 0.042(3) Uani 0.335(3) 1 d D U P A 2
H5A H 0.362341 0.292023 0.651874 0.051 Uiso 0.335(3) 1 calc R . P A 2
C2A C 0.370(2) 0.3176(18) 0.986(2) 0.047(2) Uani 0.335(3) 1 d D U P A 2
C16A C 0.4029(19) 0.362(2) 1.070(2) 0.052(3) Uani 0.335(3) 1 d D U P A 2
H16A H 0.442451 0.412337 1.065923 0.062 Uiso 0.335(3) 1 calc R . P A 2
C17A C 0.374(2) 0.327(2) 1.159(2) 0.058(3) Uani 0.335(3) 1 d D U P A 2
H17A H 0.393731 0.351286 1.221873 0.069 Uiso 0.335(3) 1 calc R . P A 2
C18A C 0.314(2) 0.253(2) 1.156(2) 0.056(3) Uani 0.335(3) 1 d D U P A 2
H18A H 0.292383 0.229034 1.219030 0.067 Uiso 0.335(3) 1 calc R . P A 2
C19A C 0.283(2) 0.2103(19) 1.066(2) 0.050(3) Uani 0.335(3) 1 d D U P A 2
N7 N 0.3152(17) 0.2460(15) 0.9830(17) 0.047(2) Uani 0.335(3) 1 d D U P A 2
Pd1A Pd 0.2749(6) 0.1942(6) 0.8478(9) 0.0354(19) Uani 0.335(3) 1 d D U P A 2
C21A C 0.206(2) 0.115(2) 0.9412(18) 0.044(2) Uani 0.335(3) 1 d D U P A 2
C20A C 0.221(2) 0.135(2) 1.044(2) 0.049(3) Uani 0.335(3) 1 d D U P A 2
C25A C 0.178(2) 0.095(2) 1.120(2) 0.057(3) Uani 0.335(3) 1 d D U P A 2
H25A H 0.189919 0.112397 1.188132 0.069 Uiso 0.335(3) 1 calc R . P A 2
C24A C 0.110(2) 0.021(3) 1.096(3) 0.059(3) Uani 0.335(3) 1 d D U P A 2
H24A H 0.078070 -0.010482 1.148802 0.071 Uiso 0.335(3) 1 calc R . P A 2
C23A C 0.095(2) -0.003(2) 0.992(3) 0.054(3) Uani 0.335(3) 1 d D U P A 2
H23A H 0.053325 -0.050150 0.974017 0.064 Uiso 0.335(3) 1 calc R . P A 2
C22A C 0.143(2) 0.046(2) 0.920(3) 0.045(3) Uani 0.335(3) 1 d D U P A 2
H22A H 0.131524 0.032012 0.850390 0.054 Uiso 0.335(3) 1 calc R . P A 2
C13A C 0.5439(18) 0.482(2) 0.590(4) 0.066(3) Uani 0.335(3) 1 d D U P A 2
H13C H 0.574804 0.489914 0.527837 0.079 Uiso 0.335(3) 1 calc R . P A 2
H13D H 0.563985 0.468247 0.649351 0.079 Uiso 0.335(3) 1 calc R . P A 2
O1 O 0.4700(19) -0.0326(19) 0.499(3) 0.082(7) Uani 0.335(3) 1 d D U P A 2
O2 O 0.201(2) 0.372(2) 0.494(3) 0.089(8) Uani 0.335(3) 1 d D U P A 2
C71 C 0.507(3) -0.117(3) 0.575(4) 0.087(13) Uani 0.335(3) 1 d D U P A 2
H71A H 0.478048 -0.145421 0.515421 0.130 Uiso 0.335(3) 1 calc GR . P A 2
H71B H 0.488117 -0.148838 0.636127 0.130 Uiso 0.335(3) 1 calc GR . P A 2
H71C H 0.560179 -0.100656 0.565304 0.130 Uiso 0.335(3) 1 calc GR . P A 2
C72 C 0.498(3) -0.049(3) 0.589(4) 0.094(10) Uani 0.335(3) 1 d D U P A 2
H72A H 0.462859 -0.058079 0.646281 0.113 Uiso 0.335(3) 1 calc R . P A 2
H72B H 0.547296 -0.005018 0.606980 0.113 Uiso 0.335(3) 1 calc R . P A 2
C76 C 0.210(3) 0.310(3) 0.523(4) 0.083(7) Uani 0.335(3) 1 d D U P A 2
H76A H 0.160591 0.265484 0.537925 0.099 Uiso 0.335(3) 1 calc DR . P A 2
H76B H 0.242007 0.322976 0.584426 0.099 Uiso 0.335(3) 1 calc R . P A 2
C78 C 0.163(3) 0.452(3) 0.577(5) 0.096(14) Uani 0.335(3) 1 d D U P A 2
H78A H 0.189878 0.480723 0.515834 0.143 Uiso 0.335(3) 1 calc GR . P A 2
H78B H 0.186002 0.483222 0.637717 0.143 Uiso 0.335(3) 1 calc GR . P A 2
H78C H 0.110082 0.439646 0.572523 0.143 Uiso 0.335(3) 1 calc GR . P A 2
C77 C 0.167(3) 0.381(3) 0.584(4) 0.101(11) Uani 0.335(3) 1 d D U P A 2
H77A H 0.196873 0.382929 0.644243 0.121 Uiso 0.335(3) 1 calc R . P A 2
H77B H 0.115621 0.336938 0.591613 0.121 Uiso 0.335(3) 1 calc R . P A 2
C73 C 0.457(3) 0.027(3) 0.522(4) 0.081(7) Uani 0.335(3) 1 d D U P A 2
H73A H 0.505624 0.072802 0.539526 0.097 Uiso 0.335(3) 1 calc DR . P A 2
H73B H 0.423629 0.013964 0.582195 0.097 Uiso 0.335(3) 1 calc R . P A 2
C74 C 0.422(2) 0.044(3) 0.432(4) 0.074(8) Uani 0.335(3) 1 d D U P A 2
H74A H 0.460957 0.077075 0.383575 0.111 Uiso 0.335(3) 1 calc GR . P A 2
H74B H 0.394913 0.069938 0.456124 0.111 Uiso 0.335(3) 1 calc GR . P A 2
H74C H 0.385993 -0.002695 0.397945 0.111 Uiso 0.335(3) 1 calc DGR . P A 2
C75 C 0.248(3) 0.293(3) 0.432(4) 0.080(9) Uani 0.335(3) 1 d D U P A 2
H75A H 0.210124 0.262757 0.380526 0.120 Uiso 0.335(3) 1 calc DGR . P A 2
H75B H 0.272557 0.265439 0.456443 0.120 Uiso 0.335(3) 1 calc GR . P A 2
H75C H 0.286186 0.340606 0.400501 0.120 Uiso 0.335(3) 1 calc GR . P A 2

loop_
_atom_site_aniso_label
_atom_site_aniso_U_11
_atom_site_aniso_U_22
_atom_site_aniso_U_33
_atom_site_aniso_U_23
_atom_site_aniso_U_13
_atom_site_aniso_U_12
Pd1 0.033(2) 0.071(3) 0.0190(14) -0.0120(15) -0.0060(12) 0.0338(18)
Pd2 0.030(2) 0.066(3) 0.0204(13) 0.0126(15) 0.0049(12) 0.0301(18)
C18 0.051(5) 0.093(6) 0.035(5) -0.022(5) -0.015(5) 0.044(4)
C35 0.036(5) 0.045(5) 0.029(5) 0.004(5) -0.004(5) 0.026(5)
C26 0.029(5) 0.050(6) 0.029(5) 0.000(5) -0.003(4) 0.026(4)
N2 0.031(4) 0.050(4) 0.041(5) 0.011(4) 0.004(4) 0.024(3)
C48 0.041(5) 0.066(5) 0.069(6) 0.018(5) -0.016(5) 0.012(5)
N6 0.039(4) 0.060(4) 0.043(4) -0.015(4) -0.005(4) 0.035(3)
C31 0.031(5) 0.044(6) 0.024(5) 0.001(5) 0.006(4) 0.017(5)
C34 0.023(5) 0.049(6) 0.026(6) -0.003(5) 0.005(4) 0.023(5)
C33 0.032(5) 0.036(5) 0.028(5) 0.000(4) 0.001(4) 0.023(4)
C61 0.029(5) 0.041(6) 0.029(6) -0.002(5) -0.004(4) 0.013(5)
C28 0.035(5) 0.037(5) 0.028(5) 0.001(4) 0.000(4) 0.022(4)
N4 0.034(5) 0.081(5) 0.037(5) 0.008(4) -0.001(4) 0.039(4)
C30 0.036(5) 0.044(6) 0.021(5) 0.001(5) 0.006(4) 0.023(5)
C27 0.021(5) 0.046(6) 0.028(6) 0.005(5) -0.001(4) 0.021(4)
C7 0.038(4) 0.070(4) 0.057(5) -0.023(4) 0.000(4) 0.029(4)
C32 0.030(5) 0.043(5) 0.020(5) 0.000(4) 0.008(4) 0.016(4)
N8 0.043(5) 0.080(5) 0.033(5) -0.018(4) -0.009(4) 0.043(4)
C68 0.034(5) 0.044(6) 0.027(6) 0.006(5) 0.008(5) 0.015(5)
C62 0.035(6) 0.042(6) 0.032(6) 0.001(5) 0.004(5) 0.011(5)
C5 0.040(4) 0.056(4) 0.044(5) -0.015(4) 0.000(4) 0.033(3)
C29 0.032(5) 0.046(5) 0.021(5) 0.003(4) 0.002(4) 0.018(4)
C40 0.035(4) 0.049(4) 0.043(5) 0.015(4) 0.002(4) 0.026(3)
C67 0.036(6) 0.045(6) 0.029(6) 0.009(5) 0.001(5) 0.008(5)
C63 0.052(6) 0.048(6) 0.028(6) 0.009(5) 0.005(5) 0.015(5)
C6 0.038(4) 0.062(4) 0.050(5) -0.022(4) 0.002(4) 0.032(4)
C64 0.038(6) 0.047(6) 0.028(6) 0.006(5) 0.006(5) 0.013(5)
C65 0.042(6) 0.053(6) 0.024(6) -0.003(5) 0.003(5) 0.018(5)
C42 0.034(4) 0.062(4) 0.054(5) 0.023(5) -0.007(4) 0.022(4)
C66 0.047(6) 0.054(6) 0.029(6) -0.007(5) -0.002(5) 0.016(5)
C3 0.037(4) 0.071(4) 0.041(5) -0.020(4) -0.007(4) 0.041(3)
C37 0.035(4) 0.080(5) 0.039(5) 0.012(4) 0.003(4) 0.035(4)
C38 0.030(4) 0.062(4) 0.044(5) 0.015(4) -0.001(4) 0.033(3)
C12 0.040(5) 0.064(5) 0.060(5) -0.016(5) 0.009(5) 0.027(4)
C57 0.028(5) 0.085(6) 0.034(5) 0.000(5) 0.006(5) 0.033(4)
C25 0.042(5) 0.097(6) 0.030(5) -0.008(5) -0.003(5) 0.033(5)
C56 0.027(5) 0.080(5) 0.032(4) 0.003(4) 0.007(4) 0.035(4)
C2 0.042(4) 0.081(4) 0.036(4) -0.023(4) -0.013(4) 0.044(4)
C41 0.034(4) 0.057(5) 0.047(5) 0.024(5) -0.005(5) 0.025(4)
C60 0.033(5) 0.095(6) 0.036(5) 0.003(5) 0.006(5) 0.025(4)
C16 0.048(5) 0.086(5) 0.036(5) -0.025(5) -0.018(4) 0.045(4)
C47 0.038(5) 0.061(5) 0.058(5) 0.018(5) -0.011(5) 0.018(4)
C21 0.036(5) 0.080(5) 0.027(4) -0.008(4) -0.013(4) 0.038(4)
C22 0.034(5) 0.085(6) 0.026(5) -0.004(5) -0.009(5) 0.038(4)
C51 0.039(5) 0.089(6) 0.038(6) 0.012(5) 0.004(5) 0.038(5)
C8 0.036(4) 0.073(5) 0.049(5) -0.027(5) -0.007(4) 0.037(4)
C59 0.032(6) 0.099(6) 0.034(5) -0.001(5) 0.000(5) 0.022(5)
C55 0.031(4) 0.088(5) 0.035(4) 0.003(4) 0.005(4) 0.031(4)
C45 0.043(5) 0.066(5) 0.069(5) 0.019(5) -0.017(5) 0.009(5)
C10 0.044(5) 0.073(5) 0.070(5) -0.021(5) 0.013(5) 0.018(5)
C11 0.046(5) 0.070(5) 0.067(5) -0.015(5) 0.010(5) 0.021(4)
C20 0.039(4) 0.088(5) 0.030(4) -0.008(4) -0.008(4) 0.039(4)
C54 0.033(5) 0.086(5) 0.036(4) 0.005(4) 0.007(4) 0.036(4)
C58 0.033(5) 0.091(6) 0.033(5) -0.003(5) 0.004(5) 0.026(5)
C24 0.040(6) 0.099(6) 0.031(5) 0.000(5) -0.001(5) 0.030(5)
C19 0.045(5) 0.087(5) 0.032(4) -0.020(4) -0.011(4) 0.043(4)
C9 0.039(5) 0.070(5) 0.064(5) -0.027(5) 0.003(5) 0.023(4)
C49 0.065(9) 0.035(8) 0.071(11) 0.007(8) -0.022(9) 0.025(7)
C46 0.046(5) 0.063(5) 0.069(5) 0.014(5) -0.014(5) 0.013(4)
C52 0.043(5) 0.094(6) 0.041(6) 0.010(5) 0.011(5) 0.030(5)
C43 0.031(4) 0.065(5) 0.051(5) 0.023(5) -0.001(5) 0.025(4)
C17 0.054(5) 0.094(6) 0.035(6) -0.029(5) -0.019(5) 0.044(5)
C14 0.055(10) 0.069(10) 0.084(11) -0.002(10) 0.022(9) 0.004(9)
C23 0.040(5) 0.092(6) 0.027(5) -0.002(5) -0.004(5) 0.032(5)
C50 0.066(10) 0.061(10) 0.079(11) -0.002(9) -0.023(9) -0.001(9)
C44 0.040(5) 0.063(5) 0.065(5) 0.024(5) -0.010(5) 0.014(4)
C13 0.043(5) 0.074(5) 0.068(6) -0.019(5) 0.016(5) 0.020(5)
C15 0.056(9) 0.061(9) 0.068(11) -0.006(10) 0.013(9) 0.030(7)
C53 0.038(5) 0.092(6) 0.039(5) 0.006(5) 0.007(5) 0.030(5)
Cl1 0.079(4) 0.083(4) 0.092(5) -0.001(4) 0.027(4) 0.032(4)
Cl2 0.076(4) 0.081(4) 0.087(5) 0.006(4) -0.007(4) 0.028(3)
Cl3 0.098(5) 0.123(6) 0.100(6) 0.020(5) -0.019(5) 0.052(5)
C69 0.066(10) 0.083(10) 0.089(11) 0.009(10) 0.008(10) 0.035(8)
Cl4 0.077(4) 0.080(4) 0.088(5) 0.000(4) 0.005(4) 0.028(3)
Cl5 0.077(4) 0.080(4) 0.086(5) -0.002(4) -0.023(4) 0.032(3)
C70 0.081(10) 0.085(11) 0.087(11) -0.007(10) -0.005(10) 0.036(9)
Cl6 0.112(6) 0.119(6) 0.097(6) -0.019(5) 0.020(5) 0.054(5)
C57A 0.028(5) 0.085(6) 0.034(5) 0.000(5) 0.006(5) 0.033(4)
C56A 0.027(5) 0.080(5) 0.032(4) 0.003(4) 0.007(4) 0.035(4)
C55A 0.031(4) 0.088(5) 0.035(4) 0.003(4) 0.005(4) 0.031(4)
C58A 0.033(5) 0.091(6) 0.033(5) -0.003(5) 0.004(5) 0.026(5)
C59A 0.032(6) 0.099(6) 0.034(5) -0.001(5) 0.000(5) 0.022(5)
C60A 0.033(5) 0.095(6) 0.036(5) 0.003(5) 0.006(5) 0.025(4)
C54A 0.033(5) 0.086(5) 0.036(4) 0.005(4) 0.007(4) 0.036(4)
C53A 0.038(5) 0.092(6) 0.039(5) 0.006(5) 0.007(5) 0.030(5)
C52A 0.043(5) 0.094(6) 0.041(6) 0.010(5) 0.011(5) 0.030(5)
C51A 0.039(5) 0.089(6) 0.038(6) 0.012(5) 0.004(5) 0.038(5)
C37A 0.035(4) 0.080(5) 0.039(5) 0.012(4) 0.003(4) 0.035(4)
N3 0.034(5) 0.081(5) 0.037(5) 0.008(4) -0.001(4) 0.039(4)
C38A 0.030(4) 0.062(4) 0.044(5) 0.015(4) -0.001(4) 0.033(3)
C43A 0.031(4) 0.065(5) 0.051(5) 0.023(5) -0.001(5) 0.025(4)
C42A 0.034(4) 0.062(4) 0.054(5) 0.023(5) -0.007(4) 0.022(4)
C41A 0.034(4) 0.057(5) 0.047(5) 0.024(5) -0.005(5) 0.025(4)
C40A 0.035(4) 0.049(4) 0.043(5) 0.015(4) 0.002(4) 0.026(3)
N1 0.031(4) 0.050(4) 0.041(5) 0.011(4) 0.004(4) 0.024(3)
C44A 0.040(5) 0.063(5) 0.065(5) 0.024(5) -0.010(5) 0.014(4)
C45A 0.043(5) 0.066(5) 0.069(5) 0.019(5) -0.017(5) 0.009(5)
C46A 0.046(5) 0.063(5) 0.069(5) 0.014(5) -0.014(5) 0.013(4)
C50A 0.066(10) 0.061(10) 0.079(11) -0.002(9) -0.023(9) -0.001(9)
C49A 0.065(9) 0.035(8) 0.071(11) 0.007(8) -0.022(9) 0.025(7)
C47A 0.038(5) 0.061(5) 0.058(5) 0.018(5) -0.011(5) 0.018(4)
C48A 0.041(5) 0.066(5) 0.069(6) 0.018(5) -0.016(5) 0.012(5)
Pd2A 0.035(4) 0.042(4) 0.032(3) 0.009(2) 0.009(3) 0.027(3)
C15A 0.056(9) 0.061(9) 0.068(11) -0.006(10) 0.013(9) 0.030(7)
C11A 0.046(5) 0.070(5) 0.067(5) -0.015(5) 0.010(5) 0.021(4)
C14A 0.055(10) 0.069(10) 0.084(11) -0.002(10) 0.022(9) 0.004(9)
C10A 0.044(5) 0.073(5) 0.070(5) -0.021(5) 0.013(5) 0.018(5)
C9A 0.039(5) 0.070(5) 0.064(5) -0.027(5) 0.003(5) 0.023(4)
C7A 0.038(4) 0.070(4) 0.057(5) -0.023(4) 0.000(4) 0.029(4)
C6A 0.038(4) 0.062(4) 0.050(5) -0.022(4) 0.002(4) 0.032(4)
C12A 0.040(5) 0.064(5) 0.060(5) -0.016(5) 0.009(5) 0.027(4)
C8A 0.036(4) 0.073(5) 0.049(5) -0.027(5) -0.007(4) 0.037(4)
C3A 0.037(4) 0.071(4) 0.041(5) -0.020(4) -0.007(4) 0.041(3)
N5 0.039(4) 0.060(4) 0.043(4) -0.015(4) -0.005(4) 0.035(3)
C5A 0.040(4) 0.056(4) 0.044(5) -0.015(4) 0.000(4) 0.033(3)
C2A 0.042(4) 0.081(4) 0.036(4) -0.023(4) -0.013(4) 0.044(4)
C16A 0.048(5) 0.086(5) 0.036(5) -0.025(5) -0.018(4) 0.045(4)
C17A 0.054(5) 0.094(6) 0.035(6) -0.029(5) -0.019(5) 0.044(5)
C18A 0.051(5) 0.093(6) 0.035(5) -0.022(5) -0.015(5) 0.044(4)
C19A 0.045(5) 0.087(5) 0.032(4) -0.020(4) -0.011(4) 0.043(4)
N7 0.043(5) 0.080(5) 0.033(5) -0.018(4) -0.009(4) 0.043(4)
Pd1A 0.044(5) 0.048(4) 0.031(3) -0.012(3) -0.012(3) 0.036(3)
C21A 0.036(5) 0.080(5) 0.027(4) -0.008(4) -0.013(4) 0.038(4)
C20A 0.039(4) 0.088(5) 0.030(4) -0.008(4) -0.008(4) 0.039(4)
C25A 0.042(5) 0.097(6) 0.030(5) -0.008(5) -0.003(5) 0.033(5)
C24A 0.040(6) 0.099(6) 0.031(5) 0.000(5) -0.001(5) 0.030(5)
C23A 0.040(5) 0.092(6) 0.027(5) -0.002(5) -0.004(5) 0.032(5)
C22A 0.034(5) 0.085(6) 0.026(5) -0.004(5) -0.009(5) 0.038(4)
C13A 0.043(5) 0.074(5) 0.068(6) -0.019(5) 0.016(5) 0.020(5)
O1 0.063(12) 0.099(14) 0.092(14) 0.025(13) 0.014(12) 0.046(11)
O2 0.076(13) 0.104(15) 0.091(15) -0.020(14) -0.010(12) 0.048(12)
C71 0.078(16) 0.090(17) 0.090(17) -0.005(13) 0.011(13) 0.041(12)
C72 0.070(16) 0.106(17) 0.094(18) 0.024(16) 0.015(15) 0.035(15)
C76 0.075(11) 0.093(12) 0.084(12) -0.015(11) -0.008(11) 0.044(10)
C78 0.07(2) 0.11(3) 0.12(3) 0.02(3) -0.02(2) 0.05(2)
C77 0.076(17) 0.116(19) 0.10(2) -0.015(18) -0.013(16) 0.042(16)
C73 0.064(11) 0.092(12) 0.088(12) 0.017(11) 0.011(11) 0.039(10)
C74 0.057(13) 0.085(14) 0.087(15) 0.009(14) 0.021(14) 0.041(12)
C75 0.071(14) 0.085(14) 0.086(15) -0.002(14) -0.024(14) 0.040(12)

loop_
_atom_type_symbol
_atom_type_description
_atom_type_scat_dispersion_real
_atom_type_scat_dispersion_imag
_atom_type_scat_source
C C 0.0033 0.0016 'International Tables Vol C Tables 4.2.6.8 and 6.1.1.4'
H H 0.0000 0.0000 'International Tables Vol C Tables 4.2.6.8 and 6.1.1.4'
Cl Cl 0.1484 0.1585 'International Tables Vol C Tables 4.2.6.8 and 6.1.1.4'
N N 0.0061 0.0033 'International Tables Vol C Tables 4.2.6.8 and 6.1.1.4'
O O 0.0106 0.0060 'International Tables Vol C Tables 4.2.6.8 and 6.1.1.4'
Pd Pd -0.9988 1.0072 'International Tables Vol C Tables 4.2.6.8 and 6.1.1.4'

loop_
_geom_angle_atom_site_label_1
_geom_angle_atom_site_label_2
_geom_angle_atom_site_label_3
_geom_angle
_geom_angle_site_symmetry_1
_geom_angle_site_symmetry_3
_geom_angle_publ_flag
C26 Pd1 N6 103.8(6) . . ?
C26 Pd1 N8 177.3(7) . . ?
N8 Pd1 N6 77.6(7) . . ?
C21 Pd1 C26 97.0(7) . . ?
C21 Pd1 N6 158.9(7) . . ?
C21 Pd1 N8 81.4(8) . . ?
C35 Pd2 N2 103.9(6) . . ?
C35 Pd2 N4 177.4(7) . . ?
C35 Pd2 C56 97.3(7) . . ?
N4 Pd2 N2 77.3(7) . . ?
C56 Pd2 N2 158.6(7) . . ?
C56 Pd2 N4 81.4(7) . . ?
C19 C18 H18 119.2 . . ?
C19 C18 C17 122(2) . . ?
C17 C18 H18 119.2 . . ?
C34 C35 Pd2 171.3(11) . . ?
C34 C35 Pd2A 174.9(11) . . ?
C27 C26 Pd1 172.6(11) . . ?
C27 C26 Pd1A 174.6(11) . . ?
C40 N2 Pd2 126.1(11) . . ?
C40 N2 C38 121.2(16) . . ?
C38 N2 Pd2 112.6(14) . . ?
H48A C48 H48B 111.5 . . ?
C47 C48 H48A 114.4 . . ?
C47 C48 H48B 114.4 . . ?
C47 C48 C45 85.5(15) . . ?
C45 C48 H48A 114.4 . . ?
C45 C48 H48B 114.4 . . ?
C5 N6 Pd1 127.4(12) . . ?
C5 N6 C3 118.7(18) . . ?
C3 N6 Pd1 113.8(16) . . ?
C30 C31 C32 177.7(13) . . ?
C35 C34 C33 175.4(12) . . ?
C61 C33 C34 120.2(10) . . ?
C61 C33 C32 117.8(10) . . ?
C32 C33 C34 122.0(10) . . ?
C33 C61 H61 119.3 . . ?
C62 C61 C33 121.4(11) . . ?
C62 C61 H61 119.3 . . ?
C68 C28 C27 119.8(10) . . ?
C68 C28 C29 118.1(10) . . ?
C29 C28 C27 121.9(10) . . ?
C37 N4 Pd2 120.0(13) . . ?
C54 N4 Pd2 115.5(13) . . ?
C54 N4 C37 124.5(17) . . ?
C31 C30 C29 177.8(12) . . ?
C26 C27 C28 175.3(12) . . ?
C6 C7 C8 119(2) . . ?
C6 C7 C9 120(2) . . ?
C8 C7 C9 121(2) . . ?
C33 C32 C31 120.2(10) . . ?
C64 C32 C31 119.5(11) . . ?
C64 C32 C33 120.4(11) . . ?
C2 N8 Pd1 120.8(14) . . ?
C19 N8 Pd1 117.3(13) . . ?
C19 N8 C2 121.8(17) . . ?
C28 C68 H68 119.3 . . ?
C28 C68 C67 121.4(10) . . ?
C67 C68 H68 119.3 . . ?
C61 C62 H62 119.9 . . ?
C61 C62 C63 120.1(11) . . ?
C63 C62 H62 119.9 . . ?
N6 C5 H5 117.8 . . ?
N6 C5 C6 124.5(19) . . ?
C6 C5 H5 117.8 . . ?
C28 C29 C30 120.6(10) . . ?
C65 C29 C28 120.0(11) . . ?
C65 C29 C30 119.4(10) . . ?
N2 C40 H40 117.4 . . ?
N2 C40 C41 125.3(17) . . ?
C41 C40 H40 117.4 . . ?
C68 C67 H67 120.5 . . ?
C66 C67 C68 119.1(11) . . ?
C66 C67 H67 120.5 . . ?
C62 C63 H63 120.3 . . ?
C64 C63 C62 119.3(11) . . ?
C64 C63 H63 120.3 . . ?
C7 C6 C5 117(2) . . ?
C7 C6 C12 117.2(19) . . ?
C5 C6 C12 125(2) . . ?
C32 C64 H64 119.5 . . ?
C63 C64 C32 121.0(12) . . ?
C63 C64 H64 119.5 . . ?
C29 C65 H65 119.5 . . ?
C66 C65 C29 120.9(11) . . ?
C66 C65 H65 119.5 . . ?
C41 C42 C43 118.5(19) . . ?
C41 C42 C44 121(2) . . ?
C43 C42 C44 120.2(19) . . ?
C67 C66 C65 120.4(12) . . ?
C67 C66 H66 119.8 . . ?
C65 C66 H66 119.8 . . ?
N6 C3 C2 115.2(19) . . ?
N6 C3 C8 119(2) . . ?
C8 C3 C2 125.5(17) . . ?
N4 C37 C38 113.2(15) . . ?
N4 C37 C51 122(2) . . ?
C51 C37 C38 124(2) . . ?
N2 C38 C37 116.6(17) . . ?
N2 C38 C43 115(2) . . ?
C37 C38 C43 128.5(17) . . ?
C6 C12 H12 117.3 . . ?
C6 C12 C11 107.4(17) . . ?
C6 C12 C13 107(2) . . ?
C11 C12 H12 117.3 . . ?
C13 C12 H12 117.3 . . ?
C13 C12 C11 86.4(15) . . ?
C56 C57 H57 121.5 . . ?
C58 C57 H57 121.5 . . ?
C58 C57 C56 117(2) . . ?
C20 C25 H25 122.4 . . ?
C20 C25 C24 115(2) . . ?
C24 C25 H25 122.4 . . ?
C57 C56 Pd2 129.1(13) . . ?
C55 C56 Pd2 113.9(17) . . ?
C55 C56 C57 116.9(19) . . ?
N8 C2 C3 112.4(14) . . ?
N8 C2 C16 124(2) . . ?
C16 C2 C3 123(2) . . ?
C42 C41 C40 117(2) . . ?
C42 C41 C47 115.2(18) . . ?
C47 C41 C40 127.4(19) . . ?
C59 C60 H60 123.2 . . ?
C55 C60 H60 123.2 . . ?
C55 C60 C59 114(2) . . ?
C2 C16 H16 121.7 . . ?
C2 C16 C17 117(2) . . ?
C17 C16 H16 121.7 . . ?
C48 C47 H47 116.5 . . ?
C48 C47 C46 87.1(15) . . ?
C41 C47 C48 108(2) . . ?
C41 C47 H47 116.5 . . ?
C41 C47 C46 108.7(17) . . ?
C46 C47 H47 116.5 . . ?
C22 C21 Pd1 129.0(13) . . ?
C20 C21 Pd1 112.8(17) . . ?
C20 C21 C22 118(2) . . ?
C21 C22 H22 120.6 . . ?
C23 C22 C21 119(2) . . ?
C23 C22 H22 120.6 . . ?
C37 C51 H51 123.9 . . ?
C52 C51 C37 112(2) . . ?
C52 C51 H51 123.9 . . ?
C7 C8 H8 119.8 . . ?
C3 C8 C7 120.3(19) . . ?
C3 C8 H8 119.8 . . ?
C60 C59 H59 120.6 . . ?
C58 C59 C60 119(2) . . ?
C58 C59 H59 120.6 . . ?
C56 C55 C54 115.3(19) . . ?
C60 C55 C56 130(2) . . ?
C60 C55 C54 114.9(18) . . ?
C48 C45 H45 115.8 . . ?
C46 C45 C48 89.0(17) . . ?
C46 C45 H45 115.8 . . ?
C46 C45 C44 111.2(17) . . ?
C44 C45 C48 106(2) . . ?
C44 C45 H45 115.8 . . ?
C11 C10 H10 116.0 . . ?
C11 C10 C9 109.3(18) . . ?
C11 C10 C13 89.1(17) . . ?
C9 C10 H10 116.0 . . ?
C13 C10 H10 116.0 . . ?
C13 C10 C9 107(2) . . ?
C12 C11 C14 110.5(19) . . ?
C12 C11 C15 119.0(18) . . ?
C10 C11 C12 87.8(18) . . ?
C10 C11 C14 109.5(18) . . ?
C10 C11 C15 119(2) . . ?
C15 C11 C14 109(2) . . ?
C25 C20 C21 127(2) . . ?
C25 C20 C19 116.1(17) . . ?
C21 C20 C19 117(2) . . ?
N4 C54 C55 113.9(15) . . ?
N4 C54 C53 119(2) . . ?
C53 C54 C55 128(2) . . ?
C57 C58 C59 123(2) . . ?
C57 C58 H58 118.3 . . ?
C59 C58 H58 118.3 . . ?
C25 C24 H24 120.9 . . ?
C23 C24 C25 118(2) . . ?
C23 C24 H24 120.9 . . ?
C18 C19 C20 132(2) . . ?
N8 C19 C18 116(2) . . ?
N8 C19 C20 111.6(15) . . ?
C7 C9 C10 108.5(18) . . ?
C7 C9 H9A 110.0 . . ?
C7 C9 H9B 110.0 . . ?
C10 C9 H9A 110.0 . . ?
C10 C9 H9B 110.0 . . ?
H9A C9 H9B 108.4 . . ?
H49A C49 H49B 109.5 . . ?
H49A C49 H49C 109.5 . . ?
H49B C49 H49C 109.5 . . ?
C46 C49 H49A 109.5 . . ?
C46 C49 H49B 109.5 . . ?
C46 C49 H49C 109.5 . . ?
C45 C46 C47 86.2(18) . . ?
C45 C46 C49 118(2) . . ?
C45 C46 C50 110.7(18) . . ?
C49 C46 C47 117.3(17) . . ?
C50 C46 C47 109.0(19) . . ?
C50 C46 C49 113(2) . . ?
C51 C52 H52 116.7 . . ?
C51 C52 C53 127(2) . . ?
C53 C52 H52 116.7 . . ?
C42 C43 H43 118.9 . . ?
C38 C43 C42 122.3(18) . . ?
C38 C43 H43 118.9 . . ?
C18 C17 H17 120.5 . . ?
C16 C17 C18 118.9(17) . . ?
C16 C17 H17 120.5 . . ?
C11 C14 H14A 109.5 . . ?
C11 C14 H14B 109.5 . . ?
C11 C14 H14C 109.5 . . ?
H14A C14 H14B 109.5 . . ?
H14A C14 H14C 109.5 . . ?
H14B C14 H14C 109.5 . . ?
C22 C23 C24 122(2) . . ?
C22 C23 H23 119.0 . . ?
C24 C23 H23 119.0 . . ?
C46 C50 H50A 109.5 . . ?
C46 C50 H50B 109.5 . . ?
C46 C50 H50C 109.5 . . ?
H50A C50 H50B 109.5 . . ?
H50A C50 H50C 109.5 . . ?
H50B C50 H50C 109.5 . . ?
C42 C44 C45 108.8(19) . . ?
C42 C44 H44A 109.9 . . ?
C42 C44 H44B 109.9 . . ?
C45 C44 H44A 109.9 . . ?
C45 C44 H44B 109.9 . . ?
H44A C44 H44B 108.3 . . ?
C12 C13 C10 85.8(15) . . ?
C12 C13 H13A 114.3 . . ?
C12 C13 H13B 114.3 . . ?
C10 C13 H13A 114.3 . . ?
C10 C13 H13B 114.3 . . ?
H13A C13 H13B 111.5 . . ?
C11 C15 H15A 109.5 . . ?
C11 C15 H15B 109.5 . . ?
C11 C15 H15C 109.5 . . ?
H15A C15 H15B 109.5 . . ?
H15A C15 H15C 109.5 . . ?
H15B C15 H15C 109.5 . . ?
C54 C53 C52 116(2) . . ?
C54 C53 H53 122.2 . . ?
C52 C53 H53 122.2 . . ?
Cl1 C69 Cl2 115.2(18) . . ?
Cl1 C69 Cl3 112.1(17) . . ?
Cl1 C69 H69 106.4 . . ?
Cl2 C69 Cl3 109.7(15) . . ?
Cl2 C69 H69 106.4 . . ?
Cl3 C69 H69 106.4 . . ?
Cl4 C70 H70 106.4 . . ?
Cl4 C70 Cl6 110.1(16) . . ?
Cl5 C70 Cl4 115.8(19) . . ?
Cl5 C70 H70 106.4 . . ?
Cl5 C70 Cl6 111.1(18) . . ?
Cl6 C70 H70 106.4 . . ?
C56A C57A H57A 121.2 . . ?
C58A C57A H57A 121.2 . . ?
C58A C57A C56A 118(3) . . ?
C57A C56A Pd2A 130(2) . . ?
C55A C56A C57A 113(3) . . ?
C55A C56A Pd2A 117(2) . . ?
C56A C55A C54A 114(3) . . ?
C60A C55A C56A 134(3) . . ?
C60A C55A C54A 111(3) . . ?
C57A C58A H58A 117.8 . . ?
C57A C58A C59A 124(4) . . ?
C59A C58A H58A 117.8 . . ?
C58A C59A H59A 121.7 . . ?
C58A C59A C60A 117(3) . . ?
C60A C59A H59A 121.7 . . ?
C55A C60A C59A 112(3) . . ?
C55A C60A H60A 124.2 . . ?
C59A C60A H60A 124.2 . . ?
C53A C54A C55A 120(3) . . ?
N3 C54A C55A 113(2) . . ?
N3 C54A C53A 126(3) . . ?
C54A C53A H53A 125.6 . . ?
C52A C53A C54A 109(3) . . ?
C52A C53A H53A 125.6 . . ?
C53A C52A H52A 116.0 . . ?
C53A C52A C51A 128(3) . . ?
C51A C52A H52A 116.0 . . ?
C52A C51A H51A 122.4 . . ?
C52A C51A C37A 115(3) . . ?
C37A C51A H51A 122.4 . . ?
C51A C37A C38A 129(3) . . ?
N3 C37A C51A 118(3) . . ?
N3 C37A C38A 113(2) . . ?
C54A N3 C37A 123(2) . . ?
C54A N3 Pd2A 118(2) . . ?
C37A N3 Pd2A 118.1(19) . . ?
C37A C38A C43A 134(3) . . ?
N1 C38A C37A 119(2) . . ?
N1 C38A C43A 106(3) . . ?
C38A C43A H43A 116.0 . . ?
C42A C43A C38A 128(3) . . ?
C42A C43A H43A 116.0 . . ?
C43A C42A C44A 123(3) . . ?
C41A C42A C43A 120(3) . . ?
C41A C42A C44A 117(3) . . ?
C42A C41A C40A 110(3) . . ?
C42A C41A C47A 119(3) . . ?
C47A C41A C40A 129(3) . . ?
C41A C40A H40A 115.5 . . ?
N1 C40A C41A 129(3) . . ?
N1 C40A H40A 115.5 . . ?
C38A N1 Pd2A 109.6(19) . . ?
C40A N1 C38A 125(2) . . ?
C40A N1 Pd2A 125.8(17) . . ?
C42A C44A H44C 109.5 . . ?
C42A C44A H44D 109.5 . . ?
C42A C44A C45A 111(3) . . ?
H44C C44A H44D 108.1 . . ?
C45A C44A H44C 109.5 . . ?
C45A C44A H44D 109.5 . . ?
C44A C45A H45A 115.6 . . ?
C44A C45A C48A 104(3) . . ?
C46A C45A C44A 114(3) . . ?
C46A C45A H45A 115.6 . . ?
C46A C45A C48A 89(2) . . ?
C48A C45A H45A 115.6 . . ?
C45A C46A C50A 113(3) . . ?
C45A C46A C49A 115(3) . . ?
C45A C46A C47A 86(2) . . ?
C50A C46A C49A 116(3) . . ?
C50A C46A C47A 110(3) . . ?
C49A C46A C47A 113(3) . . ?
C46A C50A H50D 109.5 . . ?
C46A C50A H50E 109.5 . . ?
C46A C50A H50F 109.5 . . ?
H50D C50A H50E 109.5 . . ?
H50D C50A H50F 109.5 . . ?
H50E C50A H50F 109.5 . . ?
C46A C49A H49D 109.5 . . ?
C46A C49A H49E 109.5 . . ?
C46A C49A H49F 109.5 . . ?
H49D C49A H49E 109.5 . . ?
H49D C49A H49F 109.5 . . ?
H49E C49A H49F 109.5 . . ?
C41A C47A C46A 113(3) . . ?
C41A C47A H47A 116.6 . . ?
C41A C47A C48A 102(3) . . ?
C46A C47A H47A 116.6 . . ?
C48A C47A C46A 88(2) . . ?
C48A C47A H47A 116.6 . . ?
C45A C48A H48C 114.6 . . ?
C45A C48A H48D 114.6 . . ?
C47A C48A C45A 85(2) . . ?
C47A C48A H48C 114.6 . . ?
C47A C48A H48D 114.6 . . ?
H48C C48A H48D 111.7 . . ?
C35 Pd2A C56A 93.4(9) . . ?
C35 Pd2A N3 171.6(10) . . ?
C35 Pd2A N1 108.2(9) . . ?
C35 Pd2A Pd1A 91.1(6) . . ?
C56A Pd2A N3 78.3(11) . . ?
C56A Pd2A N1 157.5(12) . . ?
C56A Pd2A Pd1A 96.3(13) . . ?
N3 Pd2A N1 80.0(10) . . ?
N3 Pd2A Pd1A 90.7(11) . . ?
N1 Pd2A Pd1A 89.7(12) . . ?
H15D C15A H15E 109.5 . . ?
H15D C15A H15F 109.5 . . ?
H15E C15A H15F 109.5 . . ?
C11A C15A H15D 109.5 . . ?
C11A C15A H15E 109.5 . . ?
C11A C15A H15F 109.5 . . ?
C14A C11A C15A 114(3) . . ?
C10A C11A C15A 114(3) . . ?
C10A C11A C14A 113(3) . . ?
C10A C11A C12A 87(3) . . ?
C12A C11A C15A 118(3) . . ?
C12A C11A C14A 108(3) . . ?
C11A C14A H14D 109.5 . . ?
C11A C14A H14E 109.5 . . ?
C11A C14A H14F 109.5 . . ?
H14D C14A H14E 109.5 . . ?
H14D C14A H14F 109.5 . . ?
H14E C14A H14F 109.5 . . ?
C11A C10A H10A 117.3 . . ?
C11A C10A C9A 112(3) . . ?
C11A C10A C13A 93(2) . . ?
C9A C10A H10A 117.3 . . ?
C13A C10A H10A 117.3 . . ?
C13A C10A C9A 96(3) . . ?
C10A C9A H9AA 109.7 . . ?
C10A C9A H9AB 109.7 . . ?
H9AA C9A H9AB 108.2 . . ?
C7A C9A C10A 110(3) . . ?
C7A C9A H9AA 109.7 . . ?
C7A C9A H9AB 109.7 . . ?
C6A C7A C9A 118(3) . . ?
C6A C7A C8A 119(3) . . ?
C8A C7A C9A 123(3) . . ?
C7A C6A C12A 118(3) . . ?
C7A C6A C5A 115(3) . . ?
C5A C6A C12A 127(3) . . ?
C11A C12A H12A 118.3 . . ?
C6A C12A C11A 109(3) . . ?
C6A C12A H12A 118.3 . . ?
C6A C12A C13A 98(3) . . ?
C13A C12A C11A 89(2) . . ?
C13A C12A H12A 118.3 . . ?
C7A C8A H8A 119.1 . . ?
C3A C8A C7A 122(3) . . ?
C3A C8A H8A 119.1 . . ?
C8A C3A C2A 126(2) . . ?
N5 C3A C8A 118(3) . . ?
N5 C3A C2A 116(3) . . ?
C3A N5 Pd1A 113(2) . . ?
C5A N5 C3A 118(3) . . ?
C5A N5 Pd1A 128.5(18) . . ?
C6A C5A H5A 116.3 . . ?
N5 C5A C6A 127(3) . . ?
N5 C5A H5A 116.3 . . ?
C16A C2A C3A 120(3) . . ?
N7 C2A C3A 112(2) . . ?
N7 C2A C16A 128(3) . . ?
C2A C16A H16A 123.1 . . ?
C17A C16A C2A 114(3) . . ?
C17A C16A H16A 123.1 . . ?
C16A C17A H17A 120.9 . . ?
C16A C17A C18A 118(3) . . ?
C18A C17A H17A 120.9 . . ?
C17A C18A H18A 117.5 . . ?
C17A C18A C19A 125(3) . . ?
C19A C18A H18A 117.5 . . ?
C18A C19A C20A 135(3) . . ?
N7 C19A C18A 114(3) . . ?
N7 C19A C20A 111(2) . . ?
C2A N7 Pd1A 120(2) . . ?
C19A N7 C2A 121(2) . . ?
C19A N7 Pd1A 119(2) . . ?
C26 Pd1A Pd2A 91.0(6) . . ?
C26 Pd1A N5 106.6(9) . . ?
C26 Pd1A N7 175.4(10) . . ?
N5 Pd1A Pd2A 88.6(11) . . ?
N7 Pd1A Pd2A 90.2(11) . . ?
N7 Pd1A N5 77.9(11) . . ?
C21A Pd1A C26 95.5(10) . . ?
C21A Pd1A Pd2A 93.4(13) . . ?
C21A Pd1A N5 157.8(12) . . ?
C21A Pd1A N7 80.0(12) . . ?
C20A C21A Pd1A 113(2) . . ?
C22A C21A Pd1A 130(2) . . ?
C22A C21A C20A 117(3) . . ?
C21A C20A C19A 117(3) . . ?
C25A C20A C19A 119(3) . . ?
C25A C20A C21A 124(3) . . ?
C20A C25A H25A 120.8 . . ?
C20A C25A C24A 118(3) . . ?
C24A C25A H25A 120.8 . . ?
C25A C24A H24A 120.7 . . ?
C23A C24A C25A 119(3) . . ?
C23A C24A H24A 120.7 . . ?
C24A C23A H23A 121.4 . . ?
C22A C23A C24A 117(3) . . ?
C22A C23A H23A 121.4 . . ?
C21A C22A H22A 117.7 . . ?
C23A C22A C21A 125(3) . . ?
C23A C22A H22A 117.7 . . ?
C10A C13A H13C 114.4 . . ?
C10A C13A H13D 114.5 . . ?
C12A C13A C10A 85(2) . . ?
C12A C13A H13C 114.4 . . ?
C12A C13A H13D 114.5 . . ?
H13C C13A H13D 111.6 . . ?
C73 O1 C72 108(4) . . ?
C76 O2 C77 101(4) . . ?
H71A C71 H71B 109.5 . . ?
H71A C71 H71C 109.5 . . ?
H71B C71 H71C 109.5 . . ?
C72 C71 H71A 109.5 . . ?
C72 C71 H71B 109.5 . . ?
C72 C71 H71C 109.5 . . ?
O1 C72 C71 112(3) . . ?
O1 C72 H72A 109.3 . . ?
O1 C72 H72B 109.3 . . ?
C71 C72 H72A 109.3 . . ?
C71 C72 H72B 109.3 . . ?
H72A C72 H72B 107.9 . . ?
O2 C76 H76A 110.2 . . ?
O2 C76 H76B 110.2 . . ?
O2 C76 C75 108(3) . . ?
H76A C76 H76B 108.5 . . ?
C75 C76 H76A 110.2 . . ?
C75 C76 H76B 110.2 . . ?
H78A C78 H78B 109.5 . . ?
H78A C78 H78C 109.5 . . ?
H78B C78 H78C 109.5 . . ?
C77 C78 H78A 109.5 . . ?
C77 C78 H78B 109.5 . . ?
C77 C78 H78C 109.5 . . ?
O2 C77 C78 110(3) . . ?
O2 C77 H77A 109.6 . . ?
O2 C77 H77B 109.6 . . ?
C78 C77 H77A 109.6 . . ?
C78 C77 H77B 109.6 . . ?
H77A C77 H77B 108.1 . . ?
O1 C73 H73A 109.5 . . ?
O1 C73 H73B 109.5 . . ?
O1 C73 C74 111(3) . . ?
H73A C73 H73B 108.1 . . ?
C74 C73 H73A 109.5 . . ?
C74 C73 H73B 109.5 . . ?
C73 C74 H74A 109.5 . . ?
C73 C74 H74B 109.5 . . ?
C73 C74 H74C 109.5 . . ?
H74A C74 H74B 109.5 . . ?
H74A C74 H74C 109.5 . . ?
H74B C74 H74C 109.5 . . ?
C76 C75 H75A 109.5 . . ?
C76 C75 H75B 109.5 . . ?
C76 C75 H75C 109.5 . . ?
H75A C75 H75B 109.5 . . ?
H75A C75 H75C 109.5 . . ?
H75B C75 H75C 109.5 . . ?

loop_
_geom_bond_atom_site_label_1
_geom_bond_atom_site_label_2
_geom_bond_distance
_geom_bond_site_symmetry_2
_geom_bond_publ_flag
Pd1 C26 1.969(13) . ?
Pd1 N6 2.113(17) . ?
Pd1 N8 2.001(15) . ?
Pd1 C21 1.96(2) . ?
Pd2 C35 1.964(13) . ?
Pd2 N2 2.104(16) . ?
Pd2 N4 2.014(15) . ?
Pd2 C56 1.99(2) . ?
C18 H18 0.9500 . ?
C18 C19 1.40(2) . ?
C18 C17 1.40(2) . ?
C35 C34 1.211(16) . ?
C35 Pd2A 1.987(16) . ?
C26 C27 1.212(16) . ?
C26 Pd1A 1.971(16) . ?
N2 C40 1.35(2) . ?
N2 C38 1.40(2) . ?
C48 H48A 0.9900 . ?
C48 H48B 0.9900 . ?
C48 C47 1.53(3) . ?
C48 C45 1.57(3) . ?
N6 C5 1.36(2) . ?
N6 C3 1.37(2) . ?
C31 C30 1.202(15) . ?
C31 C32 1.448(16) . ?
C34 C33 1.423(16) . ?
C33 C61 1.390(16) . ?
C33 C32 1.406(16) . ?
C61 H61 0.9500 . ?
C61 C62 1.376(17) . ?
C28 C27 1.422(16) . ?
C28 C68 1.393(16) . ?
C28 C29 1.398(16) . ?
N4 C37 1.34(2) . ?
N4 C54 1.33(2) . ?
C30 C29 1.459(16) . ?
C7 C6 1.35(3) . ?
C7 C8 1.45(4) . ?
C7 C9 1.51(3) . ?
C32 C64 1.381(16) . ?
N8 C2 1.33(2) . ?
N8 C19 1.32(2) . ?
C68 H68 0.9500 . ?
C68 C67 1.411(18) . ?
C62 H62 0.9500 . ?
C62 C63 1.391(18) . ?
C5 H5 0.9500 . ?
C5 C6 1.43(3) . ?
C29 C65 1.390(17) . ?
C40 H40 0.9500 . ?
C40 C41 1.47(3) . ?
C67 H67 0.9500 . ?
C67 C66 1.361(18) . ?
C63 H63 0.9500 . ?
C63 C64 1.369(18) . ?
C6 C12 1.47(3) . ?
C64 H64 0.9500 . ?
C65 H65 0.9500 . ?
C65 C66 1.384(18) . ?
C42 C41 1.36(3) . ?
C42 C43 1.49(3) . ?
C42 C44 1.50(3) . ?
C66 H66 0.9500 . ?
C3 C2 1.49(3) . ?
C3 C8 1.42(3) . ?
C37 C38 1.41(3) . ?
C37 C51 1.39(2) . ?
C38 C43 1.49(3) . ?
C12 H12 1.0000 . ?
C12 C11 1.55(3) . ?
C12 C13 1.53(2) . ?
C57 H57 0.9500 . ?
C57 C56 1.39(3) . ?
C57 C58 1.37(2) . ?
C25 H25 0.9500 . ?
C25 C20 1.32(3) . ?
C25 C24 1.51(3) . ?
C56 C55 1.38(2) . ?
C2 C16 1.35(2) . ?
C41 C47 1.46(3) . ?
C60 H60 0.9500 . ?
C60 C59 1.44(3) . ?
C60 C55 1.30(3) . ?
C16 H16 0.9500 . ?
C16 C17 1.36(2) . ?
C47 H47 1.0000 . ?
C47 C46 1.59(3) . ?
C21 C22 1.41(3) . ?
C21 C20 1.39(2) . ?
C22 H22 0.9500 . ?
C22 C23 1.38(2) . ?
C51 H51 0.9500 . ?
C51 C52 1.39(2) . ?
C8 H8 0.9500 . ?
C59 H59 0.9500 . ?
C59 C58 1.40(3) . ?
C55 C54 1.48(3) . ?
C45 H45 1.0000 . ?
C45 C46 1.49(3) . ?
C45 C44 1.53(4) . ?
C10 H10 1.0000 . ?
C10 C11 1.47(3) . ?
C10 C9 1.55(4) . ?
C10 C13 1.54(3) . ?
C11 C14 1.58(4) . ?
C11 C15 1.56(3) . ?
C20 C19 1.47(3) . ?
C54 C53 1.40(2) . ?
C58 H58 0.9500 . ?
C24 H24 0.9500 . ?
C24 C23 1.41(3) . ?
C9 H9A 0.9900 . ?
C9 H9B 0.9900 . ?
C49 H49A 0.9800 . ?
C49 H49B 0.9800 . ?
C49 H49C 0.9800 . ?
C49 C46 1.54(3) . ?
C46 C50 1.54(4) . ?
C52 H52 0.9500 . ?
C52 C53 1.41(2) . ?
C43 H43 0.9500 . ?
C17 H17 0.9500 . ?
C14 H14A 0.9800 . ?
C14 H14B 0.9800 . ?
C14 H14C 0.9800 . ?
C23 H23 0.9500 . ?
C50 H50A 0.9800 . ?
C50 H50B 0.9800 . ?
C50 H50C 0.9800 . ?
C44 H44A 0.9900 . ?
C44 H44B 0.9900 . ?
C13 H13A 0.9900 . ?
C13 H13B 0.9900 . ?
C15 H15A 0.9800 . ?
C15 H15B 0.9800 . ?
C15 H15C 0.9800 . ?
C53 H53 0.9500 . ?
Cl1 C69 1.68(3) . ?
Cl2 C69 1.74(3) . ?
Cl3 C69 1.76(3) . ?
C69 H69 1.0000 . ?
Cl4 C70 1.72(3) . ?
Cl5 C70 1.69(3) . ?
C70 H70 1.0000 . ?
C70 Cl6 1.78(3) . ?
C57A H57A 0.9500 . ?
C57A C56A 1.38(3) . ?
C57A C58A 1.36(3) . ?
C56A C55A 1.37(3) . ?
C56A Pd2A 2.00(3) . ?
C55A C60A 1.28(3) . ?
C55A C54A 1.48(4) . ?
C58A H58A 0.9500 . ?
C58A C59A 1.41(4) . ?
C59A H59A 0.9500 . ?
C59A C60A 1.43(4) . ?
C60A H60A 0.9500 . ?
C54A C53A 1.42(3) . ?
C54A N3 1.32(3) . ?
C53A H53A 0.9500 . ?
C53A C52A 1.40(3) . ?
C52A H52A 0.9500 . ?
C52A C51A 1.40(3) . ?
C51A H51A 0.9500 . ?
C51A C37A 1.42(3) . ?
C37A N3 1.34(3) . ?
C37A C38A 1.43(3) . ?
N3 Pd2A 2.03(2) . ?
C38A C43A 1.51(4) . ?
C38A N1 1.43(3) . ?
C43A H43A 0.9500 . ?
C43A C42A 1.48(4) . ?
C42A C41A 1.37(4) . ?
C42A C44A 1.49(4) . ?
C41A C40A 1.48(3) . ?
C41A C47A 1.44(4) . ?
C40A H40A 0.9500 . ?
C40A N1 1.36(3) . ?
N1 Pd2A 2.07(2) . ?
C44A H44C 0.9900 . ?
C44A H44D 0.9900 . ?
C44A C45A 1.53(4) . ?
C45A H45A 1.0000 . ?
C45A C46A 1.48(4) . ?
C45A C48A 1.58(4) . ?
C46A C50A 1.53(4) . ?
C46A C49A 1.56(3) . ?
C46A C47A 1.58(4) . ?
C50A H50D 0.9800 . ?
C50A H50E 0.9800 . ?
C50A H50F 0.9800 . ?
C49A H49D 0.9800 . ?
C49A H49E 0.9800 . ?
C49A H49F 0.9800 . ?
C47A H47A 1.0000 . ?
C47A C48A 1.53(3) . ?
C48A H48C 0.9900 . ?
C48A H48D 0.9900 . ?
Pd2A Pd1A 3.117(18) . ?
C15A H15D 0.9800 . ?
C15A H15E 0.9800 . ?
C15A H15F 0.9800 . ?
C15A C11A 1.58(3) . ?
C11A C14A 1.57(4) . ?
C11A C10A 1.46(4) . ?
C11A C12A 1.56(4) . ?
C14A H14D 0.9800 . ?
C14A H14E 0.9800 . ?
C14A H14F 0.9800 . ?
C10A H10A 1.0000 . ?
C10A C9A 1.56(4) . ?
C10A C13A 1.54(3) . ?
C9A H9AA 0.9900 . ?
C9A H9AB 0.9900 . ?
C9A C7A 1.51(4) . ?
C7A C6A 1.36(4) . ?
C7A C8A 1.45(4) . ?
C6A C12A 1.44(4) . ?
C6A C5A 1.44(3) . ?
C12A H12A 1.0000 . ?
C12A C13A 1.54(3) . ?
C8A H8A 0.9500 . ?
C8A C3A 1.43(4) . ?
C3A N5 1.38(3) . ?
C3A C2A 1.49(4) . ?
N5 C5A 1.36(3) . ?
N5 Pd1A 2.10(2) . ?
C5A H5A 0.9500 . ?
C2A C16A 1.36(3) . ?
C2A N7 1.33(3) . ?
C16A H16A 0.9500 . ?
C16A C17A 1.34(3) . ?
C17A H17A 0.9500 . ?
C17A C18A 1.40(3) . ?
C18A H18A 0.9500 . ?
C18A C19A 1.41(3) . ?
C19A N7 1.29(3) . ?
C19A C20A 1.46(4) . ?
N7 Pd1A 2.02(2) . ?
Pd1A C21A 1.96(3) . ?
C21A C20A 1.40(3) . ?
C21A C22A 1.38(3) . ?
C20A C25A 1.30(4) . ?
C25A H25A 0.9500 . ?
C25A C24A 1.50(4) . ?
C24A H24A 0.9500 . ?
C24A C23A 1.42(4) . ?
C23A H23A 0.9500 . ?
C23A C22A 1.37(3) . ?
C22A H22A 0.9500 . ?
C13A H13C 0.9900 . ?
C13A H13D 0.9900 . ?
O1 C72 1.42(4) . ?
O1 C73 1.41(4) . ?
O2 C76 1.42(4) . ?
O2 C77 1.42(4) . ?
C71 H71A 0.9800 . ?
C71 H71B 0.9800 . ?
C71 H71C 0.9800 . ?
C71 C72 1.50(3) . ?
C72 H72A 0.9900 . ?
C72 H72B 0.9900 . ?
C76 H76A 0.9900 . ?
C76 H76B 0.9900 . ?
C76 C75 1.56(3) . ?
C78 H78A 0.9800 . ?
C78 H78B 0.9800 . ?
C78 H78C 0.9800 . ?
C78 C77 1.52(3) . ?
C77 H77A 0.9900 . ?
C77 H77B 0.9900 . ?
C73 H73A 0.9900 . ?
C73 H73B 0.9900 . ?
C73 C74 1.52(3) . ?
C74 H74A 0.9800 . ?
C74 H74B 0.9800 . ?
C74 H74C 0.9800 . ?
C75 H75A 0.9800 . ?
C75 H75B 0.9800 . ?
C75 H75C 0.9800 . ?

loop_
_geom_torsion_atom_site_label_1
_geom_torsion_atom_site_label_2
_geom_torsion_atom_site_label_3
_geom_torsion_atom_site_label_4
_geom_torsion
_geom_torsion_site_symmetry_1
_geom_torsion_site_symmetry_2
_geom_torsion_site_symmetry_3
_geom_torsion_site_symmetry_4
_geom_torsion_publ_flag
Pd1 N6 C5 C6 176.2(16) . . . . ?
Pd1 N6 C3 C2 0(2) . . . . ?
Pd1 N6 C3 C8 -174.1(13) . . . . ?
Pd1 N8 C2 C3 4(2) . . . . ?
Pd1 N8 C2 C16 -179.2(16) . . . . ?
Pd1 N8 C19 C18 179.1(14) . . . . ?
Pd1 N8 C19 C20 -1(2) . . . . ?
Pd1 C21 C22 C23 -178.1(17) . . . . ?
Pd1 C21 C20 C25 177(2) . . . . ?
Pd1 C21 C20 C19 -1(2) . . . . ?
Pd2 N2 C40 C41 173.1(16) . . . . ?
Pd2 N2 C38 C37 3(2) . . . . ?
Pd2 N2 C38 C43 -172.0(13) . . . . ?
Pd2 N4 C37 C38 7(2) . . . . ?
Pd2 N4 C37 C51 179.6(17) . . . . ?
Pd2 N4 C54 C55 -2(2) . . . . ?
Pd2 N4 C54 C53 179.0(16) . . . . ?
Pd2 C56 C55 C60 -180(2) . . . . ?
Pd2 C56 C55 C54 0(2) . . . . ?
N2 C40 C41 C42 2(3) . . . . ?
N2 C40 C41 C47 -179(2) . . . . ?
N2 C38 C43 C42 -5(3) . . . . ?
C48 C47 C46 C45 -26.5(17) . . . . ?
C48 C47 C46 C49 -146(2) . . . . ?
C48 C47 C46 C50 84(2) . . . . ?
C48 C45 C46 C47 25.7(16) . . . . ?
C48 C45 C46 C49 145(2) . . . . ?
C48 C45 C46 C50 -83(2) . . . . ?
C48 C45 C44 C42 -47(2) . . . . ?
N6 C5 C6 C7 1(3) . . . . ?
N6 C5 C6 C12 -178.4(19) . . . . ?
N6 C3 C2 N8 -3(2) . . . . ?
N6 C3 C2 C16 -179.4(19) . . . . ?
N6 C3 C8 C7 -5(3) . . . . ?
C31 C32 C64 C63 178.3(12) . . . . ?
C34 C33 C61 C62 -177.6(11) . . . . ?
C34 C33 C32 C31 -1.8(16) . . . . ?
C34 C33 C32 C64 179.3(11) . . . . ?
C33 C61 C62 C63 -0.8(18) . . . . ?
C33 C32 C64 C63 -2.8(19) . . . . ?
C61 C33 C32 C31 -179.6(11) . . . . ?
C61 C33 C32 C64 1.5(16) . . . . ?
C61 C62 C63 C64 0(2) . . . . ?
C28 C68 C67 C66 -1.4(19) . . . . ?
C28 C29 C65 C66 -1.2(19) . . . . ?
N4 C37 C38 N2 -6(3) . . . . ?
N4 C37 C38 C43 168.2(19) . . . . ?
N4 C37 C51 C52 4(3) . . . . ?
N4 C54 C53 C52 -2(3) . . . . ?
C30 C29 C65 C66 179.8(12) . . . . ?
C27 C28 C68 C67 -176.6(11) . . . . ?
C27 C28 C29 C30 -3.2(17) . . . . ?
C27 C28 C29 C65 177.8(11) . . . . ?
C7 C6 C12 C11 -46(3) . . . . ?
C7 C6 C12 C13 45(3) . . . . ?
C32 C33 C61 C62 0.2(17) . . . . ?
N8 C2 C16 C17 -2(3) . . . . ?
C68 C28 C29 C30 -179.3(11) . . . . ?
C68 C28 C29 C65 1.7(17) . . . . ?
C68 C67 C66 C65 2(2) . . . . ?
C62 C63 C64 C32 2(2) . . . . ?
C5 N6 C3 C2 -175.8(16) . . . . ?
C5 N6 C3 C8 10(3) . . . . ?
C5 C6 C12 C11 133(2) . . . . ?
C5 C6 C12 C13 -136(2) . . . . ?
C29 C28 C68 C67 -0.4(17) . . . . ?
C29 C65 C66 C67 -1(2) . . . . ?
C40 N2 C38 C37 -175.5(18) . . . . ?
C40 N2 C38 C43 10(3) . . . . ?
C40 C41 C47 C48 -134(2) . . . . ?
C40 C41 C47 C46 133(2) . . . . ?
C6 C7 C8 C3 -3(3) . . . . ?
C6 C7 C9 C10 -3(3) . . . . ?
C6 C12 C11 C10 81.4(19) . . . . ?
C6 C12 C11 C14 -168.6(18) . . . . ?
C6 C12 C11 C15 -41(3) . . . . ?
C6 C12 C13 C10 -84(2) . . . . ?
C42 C41 C47 C48 45(2) . . . . ?
C42 C41 C47 C46 -48(3) . . . . ?
C3 N6 C5 C6 -8(3) . . . . ?
C3 C2 C16 C17 174.5(19) . . . . ?
C37 N4 C54 C55 -178.3(18) . . . . ?
C37 N4 C54 C53 2(3) . . . . ?
C37 C38 C43 C42 -180(2) . . . . ?
C37 C51 C52 C53 -4(3) . . . . ?
C38 N2 C40 C41 -9(3) . . . . ?
C38 C37 C51 C52 177(2) . . . . ?
C57 C56 C55 C60 -3(4) . . . . ?
C57 C56 C55 C54 176.5(18) . . . . ?
C25 C20 C19 C18 2(3) . . . . ?
C25 C20 C19 N8 -177(2) . . . . ?
C25 C24 C23 C22 -4(3) . . . . ?
C56 C57 C58 C59 -1(3) . . . . ?
C56 C55 C54 N4 1(3) . . . . ?
C56 C55 C54 C53 -180(2) . . . . ?
C2 N8 C19 C18 1(3) . . . . ?
C2 N8 C19 C20 -180.0(17) . . . . ?
C2 C3 C8 C7 -178.5(19) . . . . ?
C2 C16 C17 C18 4(3) . . . . ?
C41 C42 C43 C38 0(3) . . . . ?
C41 C42 C44 C45 -2(3) . . . . ?
C41 C47 C46 C45 81.1(19) . . . . ?
C41 C47 C46 C49 -39(3) . . . . ?
C41 C47 C46 C50 -168.2(19) . . . . ?
C60 C59 C58 C57 -4(4) . . . . ?
C60 C55 C54 N4 -179(2) . . . . ?
C60 C55 C54 C53 0(3) . . . . ?
C47 C48 C45 C46 -26.8(18) . . . . ?
C47 C48 C45 C44 85(2) . . . . ?
C21 C22 C23 C24 0(3) . . . . ?
C21 C20 C19 C18 -179(2) . . . . ?
C21 C20 C19 N8 2(3) . . . . ?
C22 C21 C20 C25 -4(3) . . . . ?
C22 C21 C20 C19 177.1(18) . . . . ?
C51 C37 C38 N2 -179(2) . . . . ?
C51 C37 C38 C43 -5(3) . . . . ?
C51 C52 C53 C54 3(4) . . . . ?
C8 C7 C6 C5 4(3) . . . . ?
C8 C7 C6 C12 -176.3(19) . . . . ?
C8 C7 C9 C10 177(2) . . . . ?
C8 C3 C2 N8 171.2(17) . . . . ?
C8 C3 C2 C16 -5(3) . . . . ?
C59 C60 C55 C56 -3(4) . . . . ?
C59 C60 C55 C54 177.7(19) . . . . ?
C55 C60 C59 C58 6(3) . . . . ?
C55 C54 C53 C52 179(2) . . . . ?
C45 C48 C47 C41 -84(2) . . . . ?
C45 C48 C47 C46 25.1(18) . . . . ?
C11 C12 C13 C10 23.6(19) . . . . ?
C11 C10 C9 C7 49(3) . . . . ?
C11 C10 C13 C12 -25.0(19) . . . . ?
C20 C25 C24 C23 4(3) . . . . ?
C20 C21 C22 C23 4(3) . . . . ?
C54 N4 C37 C38 -177.1(18) . . . . ?
C54 N4 C37 C51 -4(3) . . . . ?
C58 C57 C56 Pd2 -178.9(17) . . . . ?
C58 C57 C56 C55 5(3) . . . . ?
C24 C25 C20 C21 0(4) . . . . ?
C24 C25 C20 C19 178.9(19) . . . . ?
C19 C18 C17 C16 -4(3) . . . . ?
C19 N8 C2 C3 -177.4(17) . . . . ?
C19 N8 C2 C16 -1(3) . . . . ?
C9 C7 C6 C5 -176(2) . . . . ?
C9 C7 C6 C12 3(3) . . . . ?
C9 C7 C8 C3 178(2) . . . . ?
C9 C10 C11 C12 -83(2) . . . . ?
C9 C10 C11 C14 165.9(19) . . . . ?
C9 C10 C11 C15 39(3) . . . . ?
C9 C10 C13 C12 85(2) . . . . ?
C46 C45 C44 C42 48(3) . . . . ?
C43 C42 C41 C40 2(3) . . . . ?
C43 C42 C41 C47 -176.8(18) . . . . ?
C43 C42 C44 C45 179.0(19) . . . . ?
C17 C18 C19 N8 2(3) . . . . ?
C17 C18 C19 C20 -177(2) . . . . ?
C44 C42 C41 C40 -177(2) . . . . ?
C44 C42 C41 C47 4(3) . . . . ?
C44 C42 C43 C38 179(2) . . . . ?
C44 C45 C46 C47 -81(2) . . . . ?
C44 C45 C46 C49 38(3) . . . . ?
C44 C45 C46 C50 170(2) . . . . ?
C13 C12 C11 C10 -24.8(18) . . . . ?
C13 C12 C11 C14 85(2) . . . . ?
C13 C12 C11 C15 -147(2) . . . . ?
C13 C10 C11 C12 24.6(17) . . . . ?
C13 C10 C11 C14 -86(2) . . . . ?
C13 C10 C11 C15 147(2) . . . . ?
C13 C10 C9 C7 -46(2) . . . . ?
C57A C56A C55A C60A 4(7) . . . . ?
C57A C56A C55A C54A 174(4) . . . . ?
C57A C58A C59A C60A -8(7) . . . . ?
C56A C57A C58A C59A -3(7) . . . . ?
C56A C55A C60A C59A -14(8) . . . . ?
C56A C55A C54A C53A 172(4) . . . . ?
C56A C55A C54A N3 4(5) . . . . ?
C55A C54A C53A C52A -173(4) . . . . ?
C55A C54A N3 C37A 167(4) . . . . ?
C55A C54A N3 Pd2A -3(4) . . . . ?
C58A C57A C56A C55A 5(6) . . . . ?
C58A C57A C56A Pd2A -178(4) . . . . ?
C58A C59A C60A C55A 14(7) . . . . ?
C60A C55A C54A C53A -15(6) . . . . ?
C60A C55A C54A N3 177(4) . . . . ?
C54A C55A C60A C59A 176(4) . . . . ?
C54A C53A C52A C51A 2(7) . . . . ?
C53A C54A N3 C37A 0(6) . . . . ?
C53A C54A N3 Pd2A -171(3) . . . . ?
C53A C52A C51A C37A 7(7) . . . . ?
C52A C51A C37A N3 -13(6) . . . . ?
C52A C51A C37A C38A 175(4) . . . . ?
C51A C37A N3 C54A 10(6) . . . . ?
C51A C37A N3 Pd2A -179(3) . . . . ?
C51A C37A C38A C43A -11(8) . . . . ?
C51A C37A C38A N1 176(4) . . . . ?
C37A C38A C43A C42A -172(4) . . . . ?
C37A C38A N1 C40A 178(4) . . . . ?
C37A C38A N1 Pd2A -1(5) . . . . ?
N3 C54A C53A C52A -6(6) . . . . ?
N3 C37A C38A C43A 177(4) . . . . ?
N3 C37A C38A N1 4(5) . . . . ?
C38A C37A N3 C54A -176(4) . . . . ?
C38A C37A N3 Pd2A -6(4) . . . . ?
C38A C43A C42A C41A -11(7) . . . . ?
C38A C43A C42A C44A 169(4) . . . . ?
C43A C38A N1 C40A 3(6) . . . . ?
C43A C38A N1 Pd2A -175(3) . . . . ?
C43A C42A C41A C40A 13(5) . . . . ?
C43A C42A C41A C47A -180(3) . . . . ?
C43A C42A C44A C45A 178(4) . . . . ?
C42A C41A C40A N1 -9(6) . . . . ?
C42A C41A C47A C46A -42(4) . . . . ?
C42A C41A C47A C48A 50(4) . . . . ?
C42A C44A C45A C46A 50(5) . . . . ?
C42A C44A C45A C48A -45(4) . . . . ?
C41A C42A C44A C45A -2(5) . . . . ?
C41A C40A N1 C38A 0(7) . . . . ?
C41A C40A N1 Pd2A 179(3) . . . . ?
C41A C47A C48A C45A -88(3) . . . . ?
C40A C41A C47A C46A 122(4) . . . . ?
C40A C41A C47A C48A -145(4) . . . . ?
N1 C38A C43A C42A 1(6) . . . . ?
C44A C42A C41A C40A -167(4) . . . . ?
C44A C42A C41A C47A 0(5) . . . . ?
C44A C45A C46A C50A 172(3) . . . . ?
C44A C45A C46A C49A 35(4) . . . . ?
C44A C45A C46A C47A -79(3) . . . . ?
C44A C45A C48A C47A 87(3) . . . . ?
C45A C46A C47A C41A 75(3) . . . . ?
C45A C46A C47A C48A -27(2) . . . . ?
C46A C45A C48A C47A -27(3) . . . . ?
C46A C47A C48A C45A 25(2) . . . . ?
C50A C46A C47A C41A -172(3) . . . . ?
C50A C46A C47A C48A 86(3) . . . . ?
C49A C46A C47A C41A -41(4) . . . . ?
C49A C46A C47A C48A -142(3) . . . . ?
C47A C41A C40A N1 -175(4) . . . . ?
C48A C45A C46A C50A -84(3) . . . . ?
C48A C45A C46A C49A 140(3) . . . . ?
C48A C45A C46A C47A 26(2) . . . . ?
Pd2A C56A C55A C60A -173(5) . . . . ?
Pd2A C56A C55A C54A -3(5) . . . . ?
C15A C11A C10A C9A 40(4) . . . . ?
C15A C11A C10A C13A 137(3) . . . . ?
C15A C11A C12A C6A -35(4) . . . . ?
C15A C11A C12A C13A -133(4) . . . . ?
C11A C10A C9A C7A 45(5) . . . . ?
C11A C10A C13A C12A -18(3) . . . . ?
C11A C12A C13A C10A 17(3) . . . . ?
C14A C11A C10A C9A 172(3) . . . . ?
C14A C11A C10A C13A -90(4) . . . . ?
C14A C11A C12A C6A -166(3) . . . . ?
C14A C11A C12A C13A 96(3) . . . . ?
C10A C11A C12A C6A 80(3) . . . . ?
C10A C11A C12A C13A -18(3) . . . . ?
C10A C9A C7A C6A 2(5) . . . . ?
C10A C9A C7A C8A 176(4) . . . . ?
C9A C10A C13A C12A 94(3) . . . . ?
C9A C7A C6A C12A 0(5) . . . . ?
C9A C7A C6A C5A -175(4) . . . . ?
C9A C7A C8A C3A 170(4) . . . . ?
C7A C6A C12A C11A -46(4) . . . . ?
C7A C6A C12A C13A 46(4) . . . . ?
C7A C6A C5A N5 -2(6) . . . . ?
C7A C8A C3A N5 10(6) . . . . ?
C7A C8A C3A C2A -173(4) . . . . ?
C6A C7A C8A C3A -16(6) . . . . ?
C6A C12A C13A C10A -92(3) . . . . ?
C12A C11A C10A C9A -80(3) . . . . ?
C12A C11A C10A C13A 18(3) . . . . ?
C12A C6A C5A N5 -177(4) . . . . ?
C8A C7A C6A C12A -174(4) . . . . ?
C8A C7A C6A C5A 11(5) . . . . ?
C8A C3A N5 C5A -1(6) . . . . ?
C8A C3A N5 Pd1A -177(3) . . . . ?
C8A C3A C2A C16A 1(6) . . . . ?
C8A C3A C2A N7 180(4) . . . . ?
C3A N5 C5A C6A -3(6) . . . . ?
C3A C2A C16A C17A 178(4) . . . . ?
C3A C2A N7 C19A -176(3) . . . . ?
C3A C2A N7 Pd1A -1(4) . . . . ?
N5 C3A C2A C16A 177(4) . . . . ?
N5 C3A C2A N7 -4(5) . . . . ?
C5A C6A C12A C11A 128(4) . . . . ?
C5A C6A C12A C13A -140(4) . . . . ?
C2A C3A N5 C5A -179(3) . . . . ?
C2A C3A N5 Pd1A 6(4) . . . . ?
C2A C16A C17A C18A -2(6) . . . . ?
C16A C2A N7 C19A 3(6) . . . . ?
C16A C2A N7 Pd1A 178(3) . . . . ?
C16A C17A C18A C19A 3(7) . . . . ?
C17A C18A C19A N7 0(7) . . . . ?
C17A C18A C19A C20A -177(5) . . . . ?
C18A C19A N7 C2A -3(6) . . . . ?
C18A C19A N7 Pd1A -178(3) . . . . ?
C18A C19A C20A C21A 177(5) . . . . ?
C18A C19A C20A C25A 4(7) . . . . ?
C19A C20A C25A C24A 175(4) . . . . ?
N7 C2A C16A C17A 0(6) . . . . ?
N7 C19A C20A C21A 0(5) . . . . ?
N7 C19A C20A C25A -174(4) . . . . ?
Pd1A N5 C5A C6A 172(3) . . . . ?
Pd1A C21A C20A C19A 0(5) . . . . ?
Pd1A C21A C20A C25A 173(4) . . . . ?
Pd1A C21A C22A C23A -175(4) . . . . ?
C21A C20A C25A C24A 2(7) . . . . ?
C20A C19A N7 C2A 175(3) . . . . ?
C20A C19A N7 Pd1A 0(5) . . . . ?
C20A C21A C22A C23A -1(6) . . . . ?
C20A C25A C24A C23A 0(7) . . . . ?
C25A C24A C23A C22A -2(7) . . . . ?
C24A C23A C22A C21A 3(7) . . . . ?
C22A C21A C20A C19A -175(4) . . . . ?
C22A C21A C20A C25A -1(6) . . . . ?
C13A C10A C9A C7A -50(4) . . . . ?
C72 O1 C73 C74 -176(4) . . . . ?
C76 O2 C77 C78 171(5) . . . . ?
C77 O2 C76 C75 -179(4) . . . . ?
C73 O1 C72 C71 175(4) . . . . ?

loop_
_smtbx_masks_void_nr
_smtbx_masks_void_average_x
_smtbx_masks_void_average_y
_smtbx_masks_void_average_z
_smtbx_masks_void_volume
_smtbx_masks_void_count_electrons
_smtbx_masks_void_content
1 0.333 0.667 -0.639 452.8 54.4 ?
